data_7116638
loop_
_publ_author_name
'Nem Singh'
'Jae-Ho Jo'
'Young Ho Song'
'Hyunuk Kim'
'Dongwook Kim'
'Myoung Soo Lah'
'Ki-Whan Chi'

_publ_section_title
;
 Coordination-driven self-assembly of an iridium-cornered prismatic cage
 and encapsulation of three heteroguests in its large cavity
;
_journal_name_full Chem.Commun.
_journal_page_first 4492
_journal_paper_doi 10.1039/C4cc09494H
_journal_volume 51
_journal_year 2015
_chemical_formula_sum 'C254 H220 F18 Ir6 N24 O21 S6'
_chemical_formula_weight 5632.10
_chemical_name_systematic
; 
 ? 
;
_space_group_IT_number 14
_symmetry_cell_setting monoclinic
_symmetry_space_group_name_Hall '-P 2yn'
_symmetry_space_group_name_H-M 'P 1 21/n 1'
_atom_sites_solution_hydrogens geom
_atom_sites_solution_primary direct
_atom_sites_solution_secondary difmap
_audit_creation_method SHELXL-97
_audit_update_record
;
2014-11-26 deposited with the CCDC.
2015-02-06 downloaded from the CCDC.
;
_cell_angle_alpha 90.00
_cell_angle_beta 100.26(3)
_cell_angle_gamma 90.00
_cell_formula_units_Z 4
_cell_length_a 27.189(5)
_cell_length_b 30.491(6)
_cell_length_c 29.069(6)
_cell_measurement_temperature 100(2)
_cell_volume 23713(8)
_computing_cell_refinement 'DENZO (Z. Otwinowski and W. Minor, 1997)'
_computing_data_collection 'ADSC Quantum software'
_computing_data_reduction 'HKL2000 (Z. Otwinowski and W. Minor, 1997)'
_computing_molecular_graphics 'Materials Studio 4.1'
_computing_publication_material 'Materials Studio 4.1'
_computing_structure_refinement 'SHELXL-97 (Sheldrick, 1997)'
_computing_structure_solution 'SHELXS-97 (Sheldrick, 1990)'
_diffrn_ambient_temperature 100(2)
_diffrn_measured_fraction_theta_full 0.998
_diffrn_measured_fraction_theta_max 0.998
_diffrn_measurement_device_type 'ADSC Quantum 210'
_diffrn_measurement_method \w-scan
_diffrn_radiation_monochromator graphite
_diffrn_radiation_source synchrotron-PAL
_diffrn_radiation_type synchrotron
_diffrn_radiation_wavelength 0.70000
_diffrn_reflns_av_R_equivalents 0.0000
_diffrn_reflns_av_sigmaI/netI 0.0967
_diffrn_reflns_limit_h_max 33
_diffrn_reflns_limit_h_min -33
_diffrn_reflns_limit_k_max 38
_diffrn_reflns_limit_k_min 0
_diffrn_reflns_limit_l_max 36
_diffrn_reflns_limit_l_min 0
_diffrn_reflns_number 48385
_diffrn_reflns_theta_full 25.94
_diffrn_reflns_theta_max 25.94
_diffrn_reflns_theta_min 1.72
_exptl_absorpt_coefficient_mu 3.342
_exptl_absorpt_correction_T_max 0.7310
_exptl_absorpt_correction_T_min 0.5545
_exptl_absorpt_correction_type multi-scan
_exptl_absorpt_process_details HKL2000
_exptl_crystal_density_diffrn 1.578
_exptl_crystal_density_method 'not measured'
_exptl_crystal_F_000 11200
_exptl_crystal_size_max 0.20
_exptl_crystal_size_mid 0.20
_exptl_crystal_size_min 0.10
_refine_diff_density_max 6.370
_refine_diff_density_min -5.534
_refine_diff_density_rms 0.261
_refine_ls_extinction_method none
_refine_ls_goodness_of_fit_ref 1.155
_refine_ls_hydrogen_treatment constr
_refine_ls_matrix_type full
_refine_ls_number_parameters 2963
_refine_ls_number_reflns 48385
_refine_ls_number_restraints 54
_refine_ls_restrained_S_all 1.156
_refine_ls_R_factor_all 0.0819
_refine_ls_R_factor_gt 0.0781
_refine_ls_shift/su_max 0.001
_refine_ls_shift/su_mean 0.000
_refine_ls_structure_factor_coef Fsqd
_refine_ls_weighting_details 'calc w=1/[\s^2^(Fo^2^)+(0.2000P)^2^+0.0000P] where P=(Fo^2^+2Fc^2^)/3'
_refine_ls_weighting_scheme calc
_refine_ls_wR_factor_gt 0.2777
_refine_ls_wR_factor_ref 0.2826
_reflns_number_gt 41929
_reflns_number_total 48385
_reflns_threshold_expression >2sigma(I)
_cod_data_source_file c4cc09494h2.cif
_cod_data_source_block output_sqr
_cod_original_sg_symbol_H-M P2(1)/n
_cod_database_code 7116638

loop_
_symmetry_equiv_pos_as_xyz
'x, y, z'
'-x+1/2, y+1/2, -z+1/2'
'-x, -y, -z'
'x-1/2, -y-1/2, z-1/2'

loop_
_atom_site_label
_atom_site_type_symbol
_atom_site_fract_x
_atom_site_fract_y
_atom_site_fract_z
_atom_site_U_iso_or_equiv
_atom_site_adp_type
_atom_site_occupancy
_atom_site_symmetry_multiplicity
_atom_site_calc_flag
_atom_site_refinement_flags
Ir1 Ir 0.732495(10) 0.329966(9) 0.061151(10) 0.03614(10) Uani 1 1 d .
Ir2 Ir 0.458507(10) 0.307194(9) 0.357926(9) 0.03353(10) Uani 1 1 d .
Ir3 Ir 0.391886(10) 0.424221(9) -0.297691(9) 0.03391(10) Uani 1 1 d .
Ir4 Ir 0.117361(9) 0.429724(9) 0.015327(9) 0.03049(9) Uani 1 1 d .
Ir5 Ir 0.485770(10) 0.007889(9) -0.206642(9) 0.03394(10) Uani 1 1 d .
Ir6 Ir 0.179603(9) 0.014044(8) 0.080120(9) 0.02886(9) Uani 1 1 d .
S1 S 0.44235(8) 0.11841(7) 0.33882(7) 0.0441(4) Uani 1 1 d .
S2 S 0.20606(7) 0.44780(6) 0.22585(6) 0.0382(4) Uani 1 1 d .
S3 S 0.03227(7) 0.14235(7) 0.04636(7) 0.0412(4) Uani 1 1 d .
S4 S 0.74749(8) 0.14653(7) 0.01849(7) 0.0443(4) Uani 1 1 d .
S5 S 0.93361(8) 0.36869(9) 0.13944(7) 0.0520(5) Uani 1 1 d .
S6 S 0.38662(10) 0.54444(8) 0.10978(9) 0.0568(5) Uani 1 1 d .
F1 F 0.2245(2) 0.51291(18) 0.17181(19) 0.0571(13) Uani 1 1 d .
F2 F 0.2450(2) 0.52619(18) 0.2453(2) 0.0645(15) Uani 1 1 d .
F3 F 0.1678(2) 0.52663(18) 0.2130(2) 0.0626(14) Uani 1 1 d .
F4 F 0.0655(3) 0.22102(19) 0.0711(2) 0.0657(15) Uani 1 1 d .
F5 F -0.0007(3) 0.2210(2) 0.0189(2) 0.083(2) Uani 1 1 d .
F6 F -0.0055(2) 0.2054(2) 0.0904(2) 0.0658(15) Uani 1 1 d .
F7 F 0.3682(2) 0.16140(17) 0.3657(2) 0.0662(16) Uani 1 1 d .
F8 F 0.3503(2) 0.0952(2) 0.3446(3) 0.0759(18) Uani 1 1 d .
F9 F 0.3961(2) 0.1069(2) 0.4110(2) 0.0685(15) Uani 1 1 d .
F10 F 0.9157(2) 0.2898(2) 0.1038(3) 0.082(2) Uani 1 1 d .
F11 F 0.99115(19) 0.3119(2) 0.1062(2) 0.0598(13) Uani 1 1 d .
F12 F 0.9658(3) 0.2915(3) 0.1694(3) 0.086(2) Uani 1 1 d .
F13 F 0.6723(2) 0.12151(19) 0.0566(2) 0.0684(16) Uani 1 1 d .
F14 F 0.65787(19) 0.17933(17) 0.0135(2) 0.0595(14) Uani 1 1 d .
F15 F 0.6589(2) 0.1156(2) -0.0178(3) 0.0774(19) Uani 1 1 d .
F16 F 0.4426(3) 0.4736(3) 0.1176(4) 0.120(3) Uani 1 1 d .
F17 F 0.3928(3) 0.4809(3) 0.0512(3) 0.108(3) Uani 1 1 d .
F18 F 0.4585(4) 0.5200(4) 0.0675(5) 0.133(4) Uani 1 1 d .
O1 O 0.1927(2) 0.4486(2) 0.27149(19) 0.0464(13) Uani 1 1 d .
O2 O 0.2547(2) 0.4311(2) 0.2236(2) 0.0535(15) Uani 1 1 d .
O3 O 0.1669(2) 0.4339(2) 0.1889(2) 0.0444(12) Uani 1 1 d .
O4 O 0.0645(2) 0.1427(2) 0.0120(2) 0.0476(13) Uani 1 1 d .
O5 O -0.0172(2) 0.1266(2) 0.0296(2) 0.0505(14) Uani 1 1 d .
O6 O 0.0554(2) 0.12644(19) 0.0916(2) 0.0439(12) Uani 1 1 d .
O7 O 0.4533(2) 0.07224(18) 0.3378(2) 0.0490(14) Uani 1 1 d .
O8 O 0.4763(2) 0.1444(2) 0.3722(2) 0.0505(14) Uani 1 1 d .
O9 O 0.4271(3) 0.1391(2) 0.2941(2) 0.0668(19) Uani 1 1 d .
O10 O 0.7635(2) 0.1729(2) 0.0598(2) 0.0529(15) Uani 1 1 d .
O11 O 0.7497(3) 0.1692(2) -0.0242(3) 0.0614(17) Uani 1 1 d .
O12 O 0.7647(2) 0.10170(19) 0.0213(2) 0.0488(13) Uani 1 1 d .
O13 O 0.9790(3) 0.3864(3) 0.1656(2) 0.0655(19) Uani 1 1 d .
O14 O 0.8936(3) 0.3627(3) 0.1654(3) 0.071(2) Uani 1 1 d .
O15 O 0.9185(3) 0.3861(3) 0.0931(2) 0.0671(19) Uani 1 1 d .
O16 O 0.4235(3) 0.5656(3) 0.1443(3) 0.071(2) Uani 1 1 d .
O17 O 0.3497(3) 0.5199(3) 0.1285(3) 0.075(2) Uani 1 1 d .
O18 O 0.3669(4) 0.5699(2) 0.0700(3) 0.075(2) Uani 1 1 d .
N1 N 0.5923(2) 0.2193(2) -0.1357(2) 0.0357(12) Uani 1 1 d .
N2 N 0.5762(2) 0.2934(2) -0.1589(2) 0.0361(12) Uani 1 1 d .
N3 N 0.5315(2) 0.2363(2) -0.2032(2) 0.0361(13) Uani 1 1 d .
N4 N 0.6940(2) 0.3091(2) -0.0063(2) 0.0368(13) Uani 1 1 d .
N5 N 0.4449(2) 0.3765(2) -0.2676(2) 0.0353(12) Uani 1 1 d .
N6 N 0.5147(2) 0.0732(2) -0.1938(2) 0.0380(14) Uani 1 1 d .
N7 N 0.2509(2) 0.21155(19) 0.2084(2) 0.0328(12) Uani 1 1 d .
N8 N 0.1965(2) 0.2363(2) 0.1399(2) 0.0342(12) Uani 1 1 d .
N9 N 0.2402(2) 0.2883(2) 0.1928(2) 0.0344(12) Uani 1 1 d .
N10 N 0.3848(2) 0.2892(2) 0.3215(2) 0.0404(14) Uani 1 1 d .
N11 N 0.1918(2) 0.07635(19) 0.1121(2) 0.0326(12) Uani 1 1 d .
N12 N 0.1546(2) 0.3781(2) 0.0564(2) 0.0333(12) Uani 1 1 d .
N13 N 0.4941(2) -0.0009(2) -0.1351(2) 0.0348(12) Uani 1 1 d .
N14 N 0.4160(2) 0.0357(2) -0.2028(2) 0.0371(13) Uani 1 1 d .
N15 N 0.1844(2) 0.0431(2) 0.0162(2) 0.0332(12) Uani 1 1 d .
N16 N 0.2576(2) 0.00636(19) 0.0888(2) 0.0303(11) Uani 1 1 d .
N17 N 0.6869(2) 0.2882(2) 0.0907(2) 0.0422(14) Uani 1 1 d .
N18 N 0.6774(2) 0.3767(2) 0.0616(2) 0.0374(13) Uani 1 1 d .
N19 N 0.4551(2) 0.3596(2) 0.3116(2) 0.0385(13) Uani 1 1 d .
N20 N 0.4865(2) 0.2715(2) 0.3076(2) 0.0383(13) Uani 1 1 d .
N21 N 0.4022(2) 0.4555(2) -0.2329(2) 0.0384(13) Uani 1 1 d .
N22 N 0.3374(2) 0.3868(2) -0.2746(2) 0.0398(13) Uani 1 1 d .
N23 N 0.1876(2) 0.45748(19) 0.0149(2) 0.0340(12) Uani 1 1 d .
N24 N 0.1261(2) 0.3982(2) -0.0459(2) 0.0336(12) Uani 1 1 d .
C1 C 0.5996(3) 0.2625(3) -0.1310(3) 0.0369(15) Uani 1 1 d .
C2 C 0.5412(3) 0.2785(3) -0.1944(3) 0.0397(16) Uani 1 1 d .
C3 C 0.5571(3) 0.2079(2) -0.1734(3) 0.0358(14) Uani 1 1 d .
C4 C 0.6355(3) 0.2784(3) -0.0887(3) 0.0371(15) Uani 1 1 d .
C5 C 0.6632(3) 0.2495(3) -0.0581(3) 0.0392(16) Uani 1 1 d .
H5 H 0.6624 0.2190 -0.0647 0.047 Uiso 1 1 calc R
C6 C 0.6924(3) 0.2658(3) -0.0173(3) 0.0404(16) Uani 1 1 d .
H6 H 0.7119 0.2458 0.0035 0.048 Uiso 1 1 calc R
C7 C 0.6681(3) 0.3365(3) -0.0377(3) 0.0391(15) Uani 1 1 d .
H7 H 0.6695 0.3671 -0.0312 0.047 Uiso 1 1 calc R
C8 C 0.6391(3) 0.3222(3) -0.0795(3) 0.0395(16) Uani 1 1 d .
H8 H 0.6221 0.3427 -0.1012 0.047 Uiso 1 1 calc R
C9 C 0.5106(3) 0.3125(3) -0.2228(3) 0.0390(16) Uani 1 1 d .
C10 C 0.5195(3) 0.3566(3) -0.2133(3) 0.0395(16) Uani 1 1 d .
H10 H 0.5481 0.3658 -0.1917 0.047 Uiso 1 1 calc R
C11 C 0.4861(3) 0.3872(3) -0.2360(3) 0.0411(16) Uani 1 1 d .
H11 H 0.4924 0.4173 -0.2290 0.049 Uiso 1 1 calc R
C12 C 0.4391(3) 0.3331(3) -0.2785(3) 0.0404(16) Uani 1 1 d .
H12 H 0.4119 0.3248 -0.3022 0.049 Uiso 1 1 calc R
C13 C 0.4699(3) 0.3009(3) -0.2576(3) 0.0404(16) Uani 1 1 d .
H13 H 0.4640 0.2711 -0.2664 0.048 Uiso 1 1 calc R
C14 C 0.5446(2) 0.1606(3) -0.1812(3) 0.0358(15) Uani 1 1 d .
C15 C 0.5123(3) 0.1471(3) -0.2210(3) 0.0393(15) Uani 1 1 d .
H15 H 0.5001 0.1677 -0.2448 0.047 Uiso 1 1 calc R
C16 C 0.4979(3) 0.1039(3) -0.2261(3) 0.0416(16) Uani 1 1 d .
H16 H 0.4753 0.0954 -0.2534 0.050 Uiso 1 1 calc R
C17 C 0.5467(3) 0.0859(3) -0.1559(3) 0.0382(15) Uani 1 1 d .
H17 H 0.5592 0.0645 -0.1331 0.046 Uiso 1 1 calc R
C18 C 0.5625(3) 0.1292(2) -0.1483(3) 0.0378(15) Uani 1 1 d .
H18 H 0.5853 0.1369 -0.1209 0.045 Uiso 1 1 calc R
C19 C 0.2604(3) 0.2541(3) 0.2183(3) 0.0358(15) Uani 1 1 d .
C20 C 0.2185(2) 0.2048(2) 0.1683(2) 0.0326(13) Uani 1 1 d .
C21 C 0.2094(3) 0.2772(2) 0.1531(2) 0.0340(14) Uani 1 1 d .
C22 C 0.2991(3) 0.2646(2) 0.2589(2) 0.0352(14) Uani 1 1 d .
C23 C 0.3081(3) 0.3085(2) 0.2728(3) 0.0389(16) Uani 1 1 d .
H23 H 0.2850 0.3309 0.2607 0.047 Uiso 1 1 calc R
C24 C 0.3503(3) 0.3184(3) 0.3040(3) 0.0377(15) Uani 1 1 d .
H24 H 0.3554 0.3480 0.3138 0.045 Uiso 1 1 calc R
C25 C 0.3748(3) 0.2464(3) 0.3114(3) 0.0404(16) Uani 1 1 d .
H25 H 0.3978 0.2247 0.3252 0.048 Uiso 1 1 calc R
C26 C 0.3315(3) 0.2337(2) 0.2810(3) 0.0396(16) Uani 1 1 d .
H26 H 0.3244 0.2034 0.2756 0.048 Uiso 1 1 calc R
C27 C 0.2070(2) 0.1594(2) 0.1521(2) 0.0312(13) Uani 1 1 d .
C28 C 0.2313(3) 0.1228(3) 0.1748(3) 0.0391(15) Uani 1 1 d .
H28 H 0.2532 0.1257 0.2039 0.047 Uiso 1 1 calc R
C29 C 0.2226(3) 0.0821(2) 0.1537(3) 0.0365(15) Uani 1 1 d .
H29 H 0.2390 0.0572 0.1691 0.044 Uiso 1 1 calc R
C30 C 0.1675(2) 0.1117(2) 0.0921(2) 0.0318(13) Uani 1 1 d .
H30 H 0.1445 0.1079 0.0637 0.038 Uiso 1 1 calc R
C31 C 0.1741(2) 0.1527(3) 0.1103(3) 0.0373(15) Uani 1 1 d .
H31 H 0.1562 0.1767 0.0946 0.045 Uiso 1 1 calc R
C32 C 0.1897(3) 0.3127(3) 0.1208(3) 0.0358(15) Uani 1 1 d .
C33 C 0.1591(3) 0.3027(3) 0.0777(3) 0.0384(15) Uani 1 1 d .
H33 H 0.1497 0.2732 0.0702 0.046 Uiso 1 1 calc R
C34 C 0.1432(3) 0.3358(2) 0.0469(3) 0.0359(14) Uani 1 1 d .
H34 H 0.1232 0.3286 0.0176 0.043 Uiso 1 1 calc R
C35 C 0.1839(3) 0.3879(2) 0.0981(3) 0.0369(15) Uani 1 1 d .
H35 H 0.1926 0.4176 0.1051 0.044 Uiso 1 1 calc R
C36 C 0.2012(3) 0.3564(2) 0.1300(2) 0.0350(14) Uani 1 1 d .
H36 H 0.2213 0.3645 0.1589 0.042 Uiso 1 1 calc R
C37 C 0.8011(3) 0.3028(3) 0.1029(3) 0.0450(18) Uani 1 1 d .
C38 C 0.7891(3) 0.3444(3) 0.1208(3) 0.0482(19) Uani 1 1 d .
C39 C 0.7918(3) 0.3761(3) 0.0853(3) 0.0471(18) Uani 1 1 d .
C40 C 0.8028(3) 0.3548(3) 0.0443(3) 0.0404(16) Uani 1 1 d .
C41 C 0.8080(3) 0.3078(3) 0.0558(3) 0.0397(16) Uani 1 1 d .
C42 C 0.8090(3) 0.2614(3) 0.1310(3) 0.055(2) Uani 1 1 d .
H42A H 0.8049 0.2360 0.1099 0.082 Uiso 1 1 calc R
H42B H 0.7845 0.2598 0.1519 0.082 Uiso 1 1 calc R
H42C H 0.8428 0.2613 0.1496 0.082 Uiso 1 1 calc R
C43 C 0.7808(4) 0.3540(4) 0.1695(3) 0.060(2) Uani 1 1 d .
H43A H 0.8129 0.3600 0.1897 0.090 Uiso 1 1 calc R
H43B H 0.7651 0.3285 0.1816 0.090 Uiso 1 1 calc R
H43C H 0.7589 0.3796 0.1690 0.090 Uiso 1 1 calc R
C44 C 0.7900(4) 0.4254(3) 0.0913(4) 0.065(3) Uani 1 1 d .
H44A H 0.7645 0.4328 0.1100 0.098 Uiso 1 1 calc R
H44B H 0.7816 0.4394 0.0606 0.098 Uiso 1 1 calc R
H44C H 0.8227 0.4359 0.1073 0.098 Uiso 1 1 calc R
C45 C 0.8123(3) 0.3760(3) 0.0003(3) 0.0498(19) Uani 1 1 d .
H45A H 0.8001 0.4063 -0.0011 0.075 Uiso 1 1 calc R
H45B H 0.7948 0.3597 -0.0268 0.075 Uiso 1 1 calc R
H45C H 0.8483 0.3760 -0.0001 0.075 Uiso 1 1 calc R
C46 C 0.8222(3) 0.2731(3) 0.0243(3) 0.0483(19) Uani 1 1 d .
H46A H 0.8566 0.2781 0.0196 0.072 Uiso 1 1 calc R
H46B H 0.7995 0.2742 -0.0059 0.072 Uiso 1 1 calc R
H46C H 0.8199 0.2443 0.0387 0.072 Uiso 1 1 calc R
C47 C 0.4273(3) 0.2367(3) 0.4343(3) 0.0474(18) Uani 1 1 d .
H47A H 0.4306 0.2327 0.4682 0.071 Uiso 1 1 calc R
H47B H 0.4398 0.2106 0.4205 0.071 Uiso 1 1 calc R
H47C H 0.3921 0.2412 0.4206 0.071 Uiso 1 1 calc R
C48 C 0.3933(3) 0.3361(3) 0.4398(4) 0.053(2) Uani 1 1 d .
H48A H 0.3960 0.3352 0.4739 0.079 Uiso 1 1 calc R
H48B H 0.3662 0.3166 0.4253 0.079 Uiso 1 1 calc R
H48C H 0.3861 0.3661 0.4287 0.079 Uiso 1 1 calc R
C49 C 0.4851(3) 0.3970(3) 0.4219(3) 0.0490(19) Uani 1 1 d .
H49A H 0.4511 0.4090 0.4175 0.074 Uiso 1 1 calc R
H49B H 0.5021 0.4079 0.3972 0.074 Uiso 1 1 calc R
H49C H 0.5036 0.4062 0.4525 0.074 Uiso 1 1 calc R
C50 C 0.5733(3) 0.3357(3) 0.4044(3) 0.053(2) Uani 1 1 d .
H50A H 0.5932 0.3424 0.4352 0.080 Uiso 1 1 calc R
H50B H 0.5700 0.3622 0.3850 0.080 Uiso 1 1 calc R
H50C H 0.5900 0.3127 0.3893 0.080 Uiso 1 1 calc R
C51 C 0.5410(3) 0.2371(3) 0.4169(3) 0.052(2) Uani 1 1 d .
H51A H 0.5639 0.2420 0.3949 0.079 Uiso 1 1 calc R
H51B H 0.5207 0.2109 0.4074 0.079 Uiso 1 1 calc R
H51C H 0.5602 0.2327 0.4484 0.079 Uiso 1 1 calc R
C52 C 0.4569(3) 0.2757(2) 0.4246(2) 0.0375(15) Uani 1 1 d .
C53 C 0.4421(3) 0.3211(2) 0.4268(3) 0.0373(15) Uani 1 1 d .
C54 C 0.4826(3) 0.3481(3) 0.4198(3) 0.0385(15) Uani 1 1 d .
C55 C 0.5229(3) 0.3203(3) 0.4102(3) 0.0397(16) Uani 1 1 d .
C56 C 0.5075(3) 0.2760(2) 0.4167(3) 0.0361(15) Uani 1 1 d .
C57 C 0.4712(3) -0.0122(3) -0.2802(3) 0.0479(19) Uani 1 1 d .
C58 C 0.4570(3) -0.0473(3) -0.2510(3) 0.050(2) Uani 1 1 d .
C59 C 0.5005(3) -0.0608(2) -0.2205(3) 0.0446(18) Uani 1 1 d .
C60 C 0.5425(3) -0.0345(3) -0.2282(3) 0.0429(17) Uani 1 1 d .
C61 C 0.5235(3) -0.0052(3) -0.2660(3) 0.0415(17) Uani 1 1 d .
C62 C 0.4387(4) 0.0055(4) -0.3220(3) 0.063(3) Uani 1 1 d .
H62A H 0.4510 0.0345 -0.3294 0.094 Uiso 1 1 calc R
H62B H 0.4045 0.0082 -0.3161 0.094 Uiso 1 1 calc R
H62C H 0.4391 -0.0143 -0.3485 0.094 Uiso 1 1 calc R
C63 C 0.4056(4) -0.0662(4) -0.2554(4) 0.068(3) Uani 1 1 d .
H63A H 0.3981 -0.0836 -0.2841 0.102 Uiso 1 1 calc R
H63B H 0.3812 -0.0424 -0.2566 0.102 Uiso 1 1 calc R
H63C H 0.4039 -0.0850 -0.2284 0.102 Uiso 1 1 calc R
C64 C 0.5051(4) -0.0977(3) -0.1855(4) 0.056(2) Uani 1 1 d .
H64A H 0.4726 -0.1028 -0.1762 0.084 Uiso 1 1 calc R
H64B H 0.5298 -0.0899 -0.1579 0.084 Uiso 1 1 calc R
H64C H 0.5158 -0.1245 -0.1996 0.084 Uiso 1 1 calc R
C65 C 0.5964(3) -0.0425(3) -0.2103(3) 0.0487(19) Uani 1 1 d .
H65A H 0.6089 -0.0646 -0.2299 0.073 Uiso 1 1 calc R
H65B H 0.6008 -0.0531 -0.1780 0.073 Uiso 1 1 calc R
H65C H 0.6151 -0.0152 -0.2114 0.073 Uiso 1 1 calc R
C66 C 0.5550(4) 0.0275(3) -0.2873(3) 0.053(2) Uani 1 1 d .
H66A H 0.5741 0.0121 -0.3079 0.080 Uiso 1 1 calc R
H66B H 0.5781 0.0423 -0.2623 0.080 Uiso 1 1 calc R
H66C H 0.5332 0.0494 -0.3054 0.080 Uiso 1 1 calc R
C67 C 0.1015(2) -0.0053(2) 0.0682(2) 0.0296(13) Uani 1 1 d .
C68 C 0.1196(2) -0.0030(2) 0.1178(2) 0.0338(14) Uani 1 1 d .
C69 C 0.1594(3) -0.0335(2) 0.1298(3) 0.0361(15) Uani 1 1 d .
C70 C 0.1674(3) -0.0554(2) 0.0875(3) 0.0366(15) Uani 1 1 d .
C71 C 0.1312(2) -0.0379(2) 0.0494(3) 0.0347(14) Uani 1 1 d .
C72 C 0.0558(3) 0.0166(2) 0.0428(3) 0.0376(15) Uani 1 1 d .
H72A H 0.0568 0.0173 0.0093 0.056 Uiso 1 1 calc R
H72B H 0.0542 0.0467 0.0544 0.056 Uiso 1 1 calc R
H72C H 0.0262 0.0003 0.0480 0.056 Uiso 1 1 calc R
C73 C 0.0995(3) 0.0266(3) 0.1505(3) 0.0425(17) Uani 1 1 d .
H73A H 0.0705 0.0127 0.1604 0.064 Uiso 1 1 calc R
H73B H 0.0893 0.0544 0.1348 0.064 Uiso 1 1 calc R
H73C H 0.1254 0.0321 0.1780 0.064 Uiso 1 1 calc R
C74 C 0.1855(3) -0.0447(3) 0.1785(3) 0.0421(17) Uani 1 1 d .
H74A H 0.1891 -0.0182 0.1978 0.063 Uiso 1 1 calc R
H74B H 0.2187 -0.0568 0.1773 0.063 Uiso 1 1 calc R
H74C H 0.1658 -0.0665 0.1921 0.063 Uiso 1 1 calc R
C75 C 0.2052(3) -0.0900(3) 0.0844(4) 0.053(2) Uani 1 1 d .
H75A H 0.2377 -0.0808 0.1021 0.080 Uiso 1 1 calc R
H75B H 0.2079 -0.0945 0.0516 0.080 Uiso 1 1 calc R
H75C H 0.1949 -0.1174 0.0975 0.080 Uiso 1 1 calc R
C76 C 0.1234(3) -0.0527(3) -0.0012(3) 0.0460(18) Uani 1 1 d .
H76A H 0.0973 -0.0753 -0.0065 0.069 Uiso 1 1 calc R
H76B H 0.1547 -0.0648 -0.0080 0.069 Uiso 1 1 calc R
H76C H 0.1132 -0.0276 -0.0217 0.069 Uiso 1 1 calc R
C77 C 0.3638(3) 0.4802(3) -0.3393(3) 0.0445(17) Uani 1 1 d .
C78 C 0.3415(3) 0.4421(3) -0.3621(3) 0.0471(18) Uani 1 1 d .
C79 C 0.3804(3) 0.4133(3) -0.3724(3) 0.0422(16) Uani 1 1 d .
C80 C 0.4276(3) 0.4361(3) -0.3578(3) 0.0458(18) Uani 1 1 d .
C81 C 0.4175(3) 0.4774(3) -0.3378(3) 0.0446(18) Uani 1 1 d .
C82 C 0.4552(4) 0.5126(3) -0.3231(4) 0.062(3) Uani 1 1 d .
H82A H 0.4867 0.4994 -0.3076 0.093 Uiso 1 1 calc R
H82B H 0.4428 0.5327 -0.3015 0.093 Uiso 1 1 calc R
H82C H 0.4611 0.5289 -0.3507 0.093 Uiso 1 1 calc R
C83 C 0.3385(4) 0.5188(3) -0.3216(3) 0.059(2) Uani 1 1 d .
H83A H 0.3343 0.5422 -0.3451 0.089 Uiso 1 1 calc R
H83B H 0.3589 0.5295 -0.2926 0.089 Uiso 1 1 calc R
H83C H 0.3056 0.5098 -0.3155 0.089 Uiso 1 1 calc R
C84 C 0.2867(3) 0.4330(4) -0.3717(3) 0.062(3) Uani 1 1 d .
H84A H 0.2812 0.4014 -0.3765 0.092 Uiso 1 1 calc R
H84B H 0.2711 0.4489 -0.3999 0.092 Uiso 1 1 calc R
H84C H 0.2719 0.4427 -0.3451 0.092 Uiso 1 1 calc R
C85 C 0.3755(3) 0.3709(3) -0.3994(3) 0.0464(18) Uani 1 1 d .
H85A H 0.3443 0.3563 -0.3957 0.070 Uiso 1 1 calc R
H85B H 0.4038 0.3518 -0.3873 0.070 Uiso 1 1 calc R
H85C H 0.3751 0.3769 -0.4325 0.070 Uiso 1 1 calc R
C86 C 0.4772(3) 0.4195(3) -0.3629(3) 0.054(2) Uani 1 1 d .
H86A H 0.4865 0.4316 -0.3913 0.080 Uiso 1 1 calc R
H86B H 0.4761 0.3874 -0.3650 0.080 Uiso 1 1 calc R
H86C H 0.5019 0.4283 -0.3357 0.080 Uiso 1 1 calc R
C87 C 0.0452(3) 0.4563(2) -0.0145(3) 0.0384(16) Uani 1 1 d .
C88 C 0.0758(3) 0.4890(3) 0.0120(3) 0.0383(16) Uani 1 1 d .
C89 C 0.0866(3) 0.4753(2) 0.0604(3) 0.0346(14) Uani 1 1 d .
C90 C 0.0630(3) 0.4337(3) 0.0627(3) 0.0382(15) Uani 1 1 d .
C91 C 0.0381(3) 0.4206(3) 0.0169(3) 0.0367(15) Uani 1 1 d .
C92 C 0.0226(3) 0.4582(3) -0.0656(3) 0.0477(19) Uani 1 1 d .
H92A H -0.0103 0.4723 -0.0695 0.072 Uiso 1 1 calc R
H92B H 0.0189 0.4283 -0.0783 0.072 Uiso 1 1 calc R
H92C H 0.0445 0.4751 -0.0823 0.072 Uiso 1 1 calc R
C93 C 0.0904(3) 0.5323(3) -0.0056(3) 0.0485(19) Uani 1 1 d .
H93A H 0.0861 0.5315 -0.0398 0.073 Uiso 1 1 calc R
H93B H 0.1254 0.5384 0.0075 0.073 Uiso 1 1 calc R
H93C H 0.0692 0.5554 0.0038 0.073 Uiso 1 1 calc R
C94 C 0.1119(3) 0.5014(3) 0.1014(3) 0.0436(17) Uani 1 1 d .
H94A H 0.0872 0.5200 0.1129 0.065 Uiso 1 1 calc R
H94B H 0.1378 0.5199 0.0919 0.065 Uiso 1 1 calc R
H94C H 0.1272 0.4815 0.1263 0.065 Uiso 1 1 calc R
C95 C 0.0651(3) 0.4058(3) 0.1055(3) 0.0434(17) Uani 1 1 d .
H95A H 0.0943 0.4141 0.1288 0.065 Uiso 1 1 calc R
H95B H 0.0678 0.3749 0.0972 0.065 Uiso 1 1 calc R
H95C H 0.0346 0.4102 0.1186 0.065 Uiso 1 1 calc R
C96 C 0.0063(3) 0.3806(3) 0.0061(3) 0.0453(17) Uani 1 1 d .
H96A H 0.0260 0.3545 0.0165 0.068 Uiso 1 1 calc R
H96B H -0.0058 0.3789 -0.0277 0.068 Uiso 1 1 calc R
H96C H -0.0223 0.3824 0.0223 0.068 Uiso 1 1 calc R
C97 C 0.5355(3) 0.3424(3) 0.2195(3) 0.0502(19) Uani 1 1 d .
C98 C 0.5841(5) 0.3586(5) 0.2304(5) 0.094(5) Uani 1 1 d .
H98 H 0.5971 0.3674 0.2616 0.113 Uiso 1 1 calc R
C99 C 0.6131(5) 0.3621(5) 0.1972(5) 0.099(5) Uani 1 1 d .
H99 H 0.6457 0.3741 0.2054 0.119 Uiso 1 1 calc R
C100 C 0.5966(4) 0.3488(3) 0.1525(3) 0.055(2) Uani 1 1 d .
C101 C 0.5483(4) 0.3355(6) 0.1400(4) 0.093(5) Uani 1 1 d .
H101 H 0.5354 0.3281 0.1084 0.112 Uiso 1 1 calc R
C102 C 0.5177(4) 0.3328(6) 0.1738(4) 0.100(6) Uani 1 1 d .
H102 H 0.4838 0.3240 0.1647 0.120 Uiso 1 1 calc R
C103 C 0.6326(3) 0.3425(3) 0.1196(3) 0.0446(17) Uani 1 1 d .
C104 C 0.6427(3) 0.3778(3) 0.0921(3) 0.0443(17) Uani 1 1 d .
C105 C 0.6176(3) 0.4185(3) 0.0864(3) 0.0459(18) Uani 1 1 d .
H105 H 0.5919 0.4277 0.1025 0.055 Uiso 1 1 calc R
C106 C 0.6367(3) 0.4425(3) 0.0535(3) 0.0485(19) Uani 1 1 d .
H106 H 0.6273 0.4712 0.0426 0.058 Uiso 1 1 calc R
C107 C 0.6734(3) 0.4153(3) 0.0394(3) 0.0425(16) Uani 1 1 d .
H107 H 0.6929 0.4235 0.0168 0.051 Uiso 1 1 calc R
C108 C 0.6526(3) 0.3008(3) 0.1192(3) 0.0456(18) Uani 1 1 d .
C109 C 0.6395(3) 0.2630(3) 0.1432(3) 0.0508(19) Uani 1 1 d .
H109 H 0.6173 0.2620 0.1649 0.061 Uiso 1 1 calc R
C110 C 0.6656(3) 0.2280(3) 0.1288(3) 0.051(2) Uani 1 1 d .
H110 H 0.6648 0.1984 0.1388 0.061 Uiso 1 1 calc R
C111 C 0.6932(3) 0.2448(3) 0.0968(3) 0.0455(18) Uani 1 1 d .
H111 H 0.7142 0.2275 0.0811 0.055 Uiso 1 1 calc R
C112 C 0.5066(3) 0.3321(3) 0.2570(3) 0.0417(17) Uani 1 1 d .
C113 C 0.5090(3) 0.2882(3) 0.2717(3) 0.0428(17) Uani 1 1 d .
C114 C 0.5320(3) 0.2523(3) 0.2516(3) 0.0498(19) Uani 1 1 d .
H114 H 0.5510 0.2539 0.2272 0.060 Uiso 1 1 calc R
C115 C 0.5211(4) 0.2146(3) 0.2747(3) 0.053(2) Uani 1 1 d .
H115 H 0.5304 0.1854 0.2685 0.063 Uiso 1 1 calc R
C116 C 0.4939(3) 0.2276(3) 0.3089(3) 0.0433(17) Uani 1 1 d .
H116 H 0.4822 0.2082 0.3301 0.052 Uiso 1 1 calc R
C117 C 0.4802(3) 0.3649(3) 0.2743(3) 0.0402(16) Uani 1 1 d .
C118 C 0.4696(3) 0.4074(3) 0.2562(3) 0.0497(19) Uani 1 1 d .
H118 H 0.4824 0.4199 0.2309 0.060 Uiso 1 1 calc R
C119 C 0.4381(3) 0.4275(3) 0.2811(3) 0.050(2) Uani 1 1 d .
H119 H 0.4239 0.4559 0.2759 0.061 Uiso 1 1 calc R
C120 C 0.4311(3) 0.3973(3) 0.3161(3) 0.0432(17) Uani 1 1 d .
H120 H 0.4119 0.4029 0.3397 0.052 Uiso 1 1 calc R
C121 C 0.3072(3) 0.0195(3) -0.0239(3) 0.0374(15) Uani 1 1 d .
C122 C 0.3199(3) -0.0203(3) -0.0421(3) 0.0430(17) Uani 1 1 d .
H122 H 0.3062 -0.0468 -0.0328 0.052 Uiso 1 1 calc R
C123 C 0.3525(3) -0.0213(3) -0.0737(3) 0.0441(17) Uani 1 1 d .
H123 H 0.3600 -0.0487 -0.0864 0.053 Uiso 1 1 calc R
C124 C 0.3742(3) 0.0164(3) -0.0873(3) 0.0364(15) Uani 1 1 d .
C125 C 0.3609(4) 0.0563(3) -0.0696(4) 0.058(2) Uani 1 1 d .
H125 H 0.3744 0.0828 -0.0790 0.070 Uiso 1 1 calc R
C126 C 0.3270(4) 0.0574(3) -0.0373(4) 0.064(3) Uani 1 1 d D
H126 H 0.3183 0.0846 -0.0252 0.077 Uiso 1 1 calc R
C127 C 0.4083(3) 0.0157(2) -0.1220(3) 0.0354(15) Uani 1 1 d .
C128 C 0.4571(3) 0.0008(2) -0.1071(3) 0.0355(14) Uani 1 1 d .
C129 C 0.4788(3) -0.0132(3) -0.0608(3) 0.0442(18) Uani 1 1 d .
H129 H 0.4624 -0.0156 -0.0347 0.053 Uiso 1 1 calc R
C130 C 0.5284(3) -0.0226(3) -0.0617(3) 0.0464(18) Uani 1 1 d .
H130 H 0.5527 -0.0321 -0.0360 0.056 Uiso 1 1 calc R
C131 C 0.5362(3) -0.0155(3) -0.1074(3) 0.0398(16) Uani 1 1 d .
H131 H 0.5671 -0.0203 -0.1176 0.048 Uiso 1 1 calc R
C132 C 0.3890(3) 0.0313(3) -0.1665(3) 0.0385(15) Uani 1 1 d .
C133 C 0.3407(3) 0.0484(3) -0.1822(3) 0.0440(17) Uani 1 1 d .
H133 H 0.3143 0.0494 -0.1648 0.053 Uiso 1 1 calc R
C134 C 0.3387(3) 0.0631(3) -0.2268(3) 0.0483(19) Uani 1 1 d .
H134 H 0.3109 0.0762 -0.2464 0.058 Uiso 1 1 calc R
C135 C 0.3863(3) 0.0551(3) -0.2383(3) 0.0462(18) Uani 1 1 d .
H135 H 0.3957 0.0625 -0.2672 0.055 Uiso 1 1 calc R
C136 C 0.2701(3) 0.0208(2) 0.0085(3) 0.0338(14) Uani 1 1 d .
C137 C 0.2864(3) 0.0057(2) 0.0537(2) 0.0328(14) Uani 1 1 d .
C138 C 0.3339(3) -0.0109(3) 0.0736(3) 0.0388(16) Uani 1 1 d .
H138 H 0.3614 -0.0149 0.0579 0.047 Uiso 1 1 calc R
C139 C 0.3335(3) -0.0204(3) 0.1198(3) 0.0415(16) Uani 1 1 d .
H139 H 0.3602 -0.0323 0.1418 0.050 Uiso 1 1 calc R
C140 C 0.2859(3) -0.0090(2) 0.1279(3) 0.0386(16) Uani 1 1 d .
H140 H 0.2751 -0.0118 0.1571 0.046 Uiso 1 1 calc R
C141 C 0.2230(3) 0.0381(2) -0.0091(3) 0.0352(14) Uani 1 1 d .
C142 C 0.2065(3) 0.0549(3) -0.0554(3) 0.0412(16) Uani 1 1 d .
H142 H 0.2251 0.0558 -0.0801 0.049 Uiso 1 1 calc R
C143 C 0.1583(3) 0.0695(3) -0.0567(3) 0.0430(17) Uani 1 1 d .
H143 H 0.1372 0.0824 -0.0828 0.052 Uiso 1 1 calc R
C144 C 0.1462(3) 0.0620(3) -0.0128(3) 0.0393(16) Uani 1 1 d .
H144 H 0.1150 0.0693 -0.0044 0.047 Uiso 1 1 calc R
C145 C 0.2354(3) 0.4372(3) -0.0982(3) 0.0394(15) Uani 1 1 d .
C146 C 0.2205(3) 0.4581(3) -0.1415(3) 0.0444(17) Uani 1 1 d .
H146 H 0.1897 0.4735 -0.1474 0.053 Uiso 1 1 calc R
C147 C 0.2496(3) 0.4569(3) -0.1755(3) 0.0482(19) Uani 1 1 d .
H147 H 0.2385 0.4710 -0.2047 0.058 Uiso 1 1 calc R
C148 C 0.2955(3) 0.4348(3) -0.1676(3) 0.0411(16) Uani 1 1 d .
C149 C 0.3118(3) 0.4164(4) -0.1241(3) 0.056(2) Uani 1 1 d .
H149 H 0.3435 0.4024 -0.1179 0.067 Uiso 1 1 calc R
C150 C 0.2828(3) 0.4180(3) -0.0889(3) 0.051(2) Uani 1 1 d .
H150 H 0.2953 0.4061 -0.0589 0.062 Uiso 1 1 calc R
C151 C 0.3260(3) 0.4307(3) -0.2048(3) 0.0420(17) Uani 1 1 d .
C152 C 0.3123(3) 0.3970(3) -0.2384(3) 0.0431(17) Uani 1 1 d .
C153 C 0.2723(3) 0.3664(3) -0.2396(3) 0.053(2) Uani 1 1 d .
H153 H 0.2490 0.3657 -0.2189 0.064 Uiso 1 1 calc R
C154 C 0.2739(4) 0.3386(3) -0.2758(4) 0.057(2) Uani 1 1 d .
H154 H 0.2520 0.3147 -0.2852 0.069 Uiso 1 1 calc R
C155 C 0.3143(3) 0.3521(3) -0.2969(3) 0.0497(19) Uani 1 1 d .
H155 H 0.3238 0.3384 -0.3233 0.060 Uiso 1 1 calc R
C156 C 0.3676(3) 0.4573(3) -0.2025(2) 0.0393(16) Uani 1 1 d .
C157 C 0.3848(3) 0.4891(3) -0.1667(3) 0.0472(19) Uani 1 1 d .
H157 H 0.3685 0.4973 -0.1417 0.057 Uiso 1 1 calc R
C158 C 0.4289(4) 0.5053(3) -0.1754(3) 0.052(2) Uani 1 1 d .
H158 H 0.4494 0.5265 -0.1573 0.062 Uiso 1 1 calc R
C159 C 0.4383(3) 0.4842(3) -0.2171(3) 0.0423(17) Uani 1 1 d .
H159 H 0.4664 0.4898 -0.2315 0.051 Uiso 1 1 calc R
C160 C 0.2019(3) 0.4349(2) -0.0629(3) 0.0362(15) Uani 1 1 d .
C161 C 0.2149(2) 0.4575(2) -0.0218(2) 0.0340(14) Uani 1 1 d .
C162 C 0.2581(2) 0.4843(3) -0.0082(3) 0.0391(16) Uani 1 1 d .
H162 H 0.2830 0.4905 -0.0264 0.047 Uiso 1 1 calc R
C163 C 0.2569(3) 0.4994(3) 0.0362(3) 0.0411(16) Uani 1 1 d .
H163 H 0.2808 0.5178 0.0548 0.049 Uiso 1 1 calc R
C164 C 0.2128(3) 0.4821(2) 0.0486(3) 0.0387(16) Uani 1 1 d .
H164 H 0.2025 0.4875 0.0776 0.046 Uiso 1 1 calc R
C165 C 0.1608(3) 0.4059(3) -0.0750(3) 0.0374(15) Uani 1 1 d .
C166 C 0.1483(3) 0.3800(3) -0.1158(3) 0.0417(16) Uani 1 1 d .
H166 H 0.1657 0.3790 -0.1413 0.050 Uiso 1 1 calc R
C167 C 0.1065(3) 0.3565(3) -0.1114(3) 0.0418(16) Uani 1 1 d .
H167 H 0.0892 0.3362 -0.1334 0.050 Uiso 1 1 calc R
C168 C 0.0942(3) 0.3681(2) -0.0682(3) 0.0379(15) Uani 1 1 d .
H168 H 0.0668 0.3562 -0.0561 0.045 Uiso 1 1 calc R
C169 C 0.3185(3) 0.2102(3) 0.1058(3) 0.0468(18) Uani 1 1 d .
C170 C 0.2844(3) 0.2119(3) 0.0636(3) 0.0465(18) Uani 1 1 d .
C171 C 0.2694(3) 0.2528(3) 0.0420(3) 0.051(2) Uani 1 1 d .
C172 C 0.2894(3) 0.2923(3) 0.0633(3) 0.050(2) Uani 1 1 d .
C173 C 0.3224(3) 0.2905(3) 0.1068(3) 0.050(2) Uani 1 1 d .
C174 C 0.3379(3) 0.2494(3) 0.1282(3) 0.0446(18) Uani 1 1 d .
C175 C 0.3343(4) 0.1695(3) 0.1268(4) 0.063(3) Uani 1 1 d .
C176 C 0.3149(5) 0.1310(4) 0.1036(5) 0.077(4) Uani 1 1 d .
H176 H 0.3254 0.1035 0.1173 0.092 Uiso 1 1 calc R
C177 C 0.2835(4) 0.1313(3) 0.0649(5) 0.069(3) Uani 1 1 d .
H177 H 0.2725 0.1040 0.0509 0.083 Uiso 1 1 calc R
C178 C 0.2644(4) 0.1712(4) 0.0417(4) 0.067(3) Uani 1 1 d .
C179 C 0.2309(5) 0.1727(6) 0.0014(5) 0.090(4) Uani 1 1 d .
H179 H 0.2175 0.1461 -0.0127 0.108 Uiso 1 1 calc R
C180 C 0.2162(4) 0.2110(6) -0.0191(4) 0.084(4) Uani 1 1 d .
H180 H 0.1923 0.2103 -0.0473 0.101 Uiso 1 1 calc R
C181 C 0.2343(4) 0.2535(5) -0.0011(4) 0.071(3) Uani 1 1 d .
C182 C 0.2216(4) 0.2943(6) -0.0218(4) 0.083(4) Uani 1 1 d .
H182 H 0.1985 0.2957 -0.0504 0.100 Uiso 1 1 calc R
C183 C 0.2416(5) 0.3324(6) -0.0016(5) 0.090(5) Uani 1 1 d .
H183 H 0.2326 0.3594 -0.0170 0.109 Uiso 1 1 calc R
C184 C 0.2753(4) 0.3327(4) 0.0412(4) 0.068(3) Uani 1 1 d .
C185 C 0.2950(5) 0.3709(4) 0.0634(6) 0.087(5) Uani 1 1 d .
H185 H 0.2859 0.3983 0.0486 0.104 Uiso 1 1 calc R
C186 C 0.3269(5) 0.3710(4) 0.1055(6) 0.086(4) Uani 1 1 d .
H186 H 0.3391 0.3979 0.1194 0.103 Uiso 1 1 calc R
C187 C 0.3416(4) 0.3310(3) 0.1281(4) 0.064(3) Uani 1 1 d .
C188 C 0.3742(4) 0.3282(5) 0.1719(5) 0.078(4) Uani 1 1 d .
H188 H 0.3862 0.3546 0.1872 0.093 Uiso 1 1 calc R
C189 C 0.3891(4) 0.2895(5) 0.1930(4) 0.075(4) Uani 1 1 d .
H189 H 0.4113 0.2895 0.2221 0.091 Uiso 1 1 calc R
C190 C 0.3712(3) 0.2478(4) 0.1712(3) 0.064(3) Uani 1 1 d .
C191 C 0.3873(4) 0.2076(5) 0.1914(4) 0.074(3) Uani 1 1 d .
H191 H 0.4112 0.2067 0.2195 0.089 Uiso 1 1 calc R
C192 C 0.3691(4) 0.1705(5) 0.1711(4) 0.076(4) Uani 1 1 d .
H192 H 0.3792 0.1435 0.1862 0.091 Uiso 1 1 calc R
C193 C 0.5023(3) 0.2804(3) -0.0617(3) 0.0466(18) Uani 1 1 d .
C194 C 0.4681(3) 0.2945(3) -0.1014(3) 0.0486(19) Uani 1 1 d .
C195 C 0.4407(3) 0.2635(3) -0.1313(3) 0.0491(19) Uani 1 1 d .
C196 C 0.4469(3) 0.2180(3) -0.1222(3) 0.0437(17) Uani 1 1 d .
C197 C 0.4801(3) 0.2036(3) -0.0816(3) 0.0450(17) Uani 1 1 d .
C198 C 0.5074(3) 0.2351(3) -0.0514(3) 0.0454(18) Uani 1 1 d .
C199 C 0.5403(3) 0.2204(4) -0.0105(3) 0.056(2) Uani 1 1 d .
C200 C 0.5680(3) 0.2527(4) 0.0184(4) 0.062(3) Uani 1 1 d .
H200 H 0.5901 0.2438 0.0459 0.074 Uiso 1 1 calc R
C201 C 0.5633(4) 0.2973(4) 0.0072(4) 0.066(3) Uani 1 1 d .
H201 H 0.5825 0.3180 0.0273 0.079 Uiso 1 1 calc R
C202 C 0.5313(3) 0.3122(3) -0.0325(4) 0.058(2) Uani 1 1 d .
C203 C 0.5254(4) 0.3569(4) -0.0445(5) 0.071(3) Uani 1 1 d .
H203 H 0.5449 0.3782 -0.0255 0.085 Uiso 1 1 calc R
C204 C 0.4925(4) 0.3701(3) -0.0827(4) 0.065(3) Uani 1 1 d .
H204 H 0.4896 0.4005 -0.0900 0.078 Uiso 1 1 calc R
C205 C 0.4626(4) 0.3398(3) -0.1116(4) 0.058(2) Uani 1 1 d .
C206 C 0.4248(4) 0.3518(4) -0.1517(4) 0.065(3) Uani 1 1 d .
H206 H 0.4196 0.3821 -0.1586 0.078 Uiso 1 1 calc R
C207 C 0.3967(4) 0.3226(4) -0.1794(4) 0.063(3) Uani 1 1 d .
H207 H 0.3719 0.3323 -0.2045 0.076 Uiso 1 1 calc R
C208 C 0.4045(4) 0.2763(4) -0.1707(3) 0.058(2) Uani 1 1 d .
C209 C 0.3784(4) 0.2445(4) -0.2005(3) 0.064(3) Uani 1 1 d .
H209 H 0.3552 0.2537 -0.2271 0.077 Uiso 1 1 calc R
C210 C 0.3855(4) 0.2018(4) -0.1924(4) 0.067(3) Uani 1 1 d .
H210 H 0.3679 0.1812 -0.2138 0.081 Uiso 1 1 calc R
C211 C 0.4186(3) 0.1864(4) -0.1529(3) 0.056(2) Uani 1 1 d .
C212 C 0.4272(4) 0.1415(3) -0.1415(4) 0.062(3) Uani 1 1 d .
H212 H 0.4102 0.1199 -0.1620 0.074 Uiso 1 1 calc R
C213 C 0.4578(4) 0.1283(3) -0.1033(4) 0.060(3) Uani 1 1 d .
H213 H 0.4615 0.0978 -0.0973 0.072 Uiso 1 1 calc R
C214 C 0.4851(3) 0.1580(3) -0.0715(4) 0.054(2) Uani 1 1 d .
C215 C 0.5182(4) 0.1455(3) -0.0296(4) 0.062(3) Uani 1 1 d .
H215 H 0.5221 0.1152 -0.0219 0.074 Uiso 1 1 calc R
C216 C 0.5438(4) 0.1753(4) -0.0008(4) 0.066(3) Uani 1 1 d .
H216 H 0.5651 0.1656 0.0268 0.079 Uiso 1 1 calc R
C217 C 0.2036(3) 0.2506(3) 0.3209(3) 0.0374(15) Uani 1 1 d .
C218 C 0.2083(3) 0.2039(2) 0.3226(3) 0.0386(15) Uani 1 1 d .
C219 C 0.1765(3) 0.1784(3) 0.2881(3) 0.0392(16) Uani 1 1 d .
C220 C 0.1433(3) 0.1994(3) 0.2520(3) 0.0389(16) Uani 1 1 d .
C221 C 0.1408(3) 0.2461(2) 0.2492(3) 0.0388(16) Uani 1 1 d .
C222 C 0.1708(3) 0.2713(3) 0.2845(3) 0.0398(16) Uani 1 1 d .
C223 C 0.2327(3) 0.2760(3) 0.3570(3) 0.0444(17) Uani 1 1 d .
C224 C 0.2664(3) 0.2547(3) 0.3925(3) 0.0479(18) Uani 1 1 d .
H224 H 0.2857 0.2717 0.4166 0.057 Uiso 1 1 calc R
C225 C 0.2720(3) 0.2103(3) 0.3929(3) 0.0486(19) Uani 1 1 d .
H225 H 0.2963 0.1970 0.4163 0.058 Uiso 1 1 calc R
C226 C 0.2416(3) 0.1833(3) 0.3586(3) 0.0433(17) Uani 1 1 d .
C227 C 0.2437(3) 0.1364(3) 0.3600(3) 0.051(2) Uani 1 1 d .
H227 H 0.2670 0.1223 0.3837 0.062 Uiso 1 1 calc R
C228 C 0.2133(3) 0.1118(3) 0.3283(3) 0.053(2) Uani 1 1 d .
H228 H 0.2150 0.0808 0.3306 0.064 Uiso 1 1 calc R
C229 C 0.1785(3) 0.1318(3) 0.2912(3) 0.0452(18) Uani 1 1 d .
C230 C 0.1463(3) 0.1072(3) 0.2567(3) 0.0486(19) Uani 1 1 d .
H230 H 0.1472 0.0760 0.2579 0.058 Uiso 1 1 calc R
C231 C 0.1143(3) 0.1275(3) 0.2222(3) 0.0488(19) Uani 1 1 d .
H231 H 0.0928 0.1102 0.2001 0.059 Uiso 1 1 calc R
C232 C 0.1121(3) 0.1739(3) 0.2181(3) 0.0417(17) Uani 1 1 d .
C233 C 0.0802(3) 0.1954(3) 0.1824(3) 0.0486(19) Uani 1 1 d .
H233 H 0.0596 0.1784 0.1592 0.058 Uiso 1 1 calc R
C234 C 0.0775(3) 0.2396(4) 0.1795(3) 0.052(2) Uani 1 1 d .
H234 H 0.0549 0.2529 0.1548 0.063 Uiso 1 1 calc R
C235 C 0.1081(3) 0.2664(3) 0.2131(3) 0.050(2) Uani 1 1 d .
C236 C 0.1056(3) 0.3137(3) 0.2111(3) 0.0485(19) Uani 1 1 d .
H236 H 0.0842 0.3280 0.1862 0.058 Uiso 1 1 calc R
C237 C 0.1343(3) 0.3378(3) 0.2453(3) 0.0462(18) Uani 1 1 d .
H237 H 0.1321 0.3688 0.2437 0.055 Uiso 1 1 calc R
C238 C 0.1672(3) 0.3186(3) 0.2830(3) 0.0428(17) Uani 1 1 d .
C239 C 0.1952(3) 0.3427(3) 0.3203(3) 0.0480(19) Uani 1 1 d .
H239 H 0.1922 0.3738 0.3204 0.058 Uiso 1 1 calc R
C240 C 0.2263(4) 0.3226(3) 0.3564(3) 0.051(2) Uani 1 1 d .
H240 H 0.2439 0.3398 0.3813 0.061 Uiso 1 1 calc R
C241 C 0.2115(3) 0.5068(3) 0.2132(3) 0.0477(19) Uani 1 1 d .
C242 C 0.3850(4) 0.1199(3) 0.3655(4) 0.056(2) Uani 1 1 d .
C243 C 0.6810(4) 0.1407(3) 0.0170(4) 0.053(2) Uani 1 1 d .
C244 C 0.9522(3) 0.3122(3) 0.1296(3) 0.055(2) Uani 1 1 d .
C245 C 0.0229(4) 0.2004(3) 0.0573(3) 0.052(2) Uani 1 1 d .
C246 C 0.4226(6) 0.5024(5) 0.0852(6) 0.091(4) Uani 1 1 d .
O1E O 0.4524(6) 0.3052(5) 0.0705(5) 0.171(6) Uani 1 1 d DU
C1E C 0.4468(6) 0.2563(5) 0.0656(6) 0.163(9) Uani 1 1 d DU
H1E1 H 0.4569 0.2464 0.0362 0.195 Uiso 1 1 calc R
H1E2 H 0.4115 0.2478 0.0648 0.195 Uiso 1 1 calc R
C2E C 0.4811(9) 0.2351(6) 0.1087(8) 0.201(12) Uani 1 1 d DU
H2E1 H 0.4783 0.2031 0.1065 0.302 Uiso 1 1 calc R
H2E2 H 0.4706 0.2451 0.1375 0.302 Uiso 1 1 calc R
H2E3 H 0.5158 0.2438 0.1091 0.302 Uiso 1 1 calc R
C3E C 0.4218(6) 0.3284(6) 0.0294(6) 0.158(9) Uani 1 1 d DU
H3E1 H 0.3858 0.3221 0.0281 0.190 Uiso 1 1 calc R
H3E2 H 0.4313 0.3180 -0.0001 0.190 Uiso 1 1 calc R
C4E C 0.4317(8) 0.3784(5) 0.0355(8) 0.175(10) Uani 1 1 d DU
H4E1 H 0.4124 0.3941 0.0089 0.262 Uiso 1 1 calc R
H4E2 H 0.4674 0.3842 0.0370 0.262 Uiso 1 1 calc R
H4E3 H 0.4216 0.3884 0.0645 0.262 Uiso 1 1 calc R
O2E O 0.3896(10) 0.1709(7) 0.0034(8) 0.297(9) Uiso 1 1 d D
C5E C 0.3555(11) 0.1627(9) -0.0426(9) 0.297(9) Uiso 1 1 d D
H5E1 H 0.3285 0.1423 -0.0377 0.356 Uiso 1 1 calc R
H5E2 H 0.3746 0.1488 -0.0646 0.356 Uiso 1 1 calc R
C6E C 0.3325(12) 0.2053(11) -0.0638(10) 0.297(9) Uiso 1 1 d D
H6E1 H 0.3076 0.1988 -0.0917 0.445 Uiso 1 1 calc R
H6E2 H 0.3587 0.2240 -0.0724 0.445 Uiso 1 1 calc R
H6E3 H 0.3163 0.2207 -0.0408 0.445 Uiso 1 1 calc R
C7E C 0.4120(9) 0.1280(6) 0.0224(9) 0.297(9) Uiso 1 1 d D
H7E1 H 0.4316 0.1153 0.0000 0.356 Uiso 1 1 calc R
H7E2 H 0.3848 0.1072 0.0253 0.356 Uiso 1 1 calc R
C8E C 0.4456(12) 0.1329(7) 0.0696(9) 0.297(9) Uiso 1 1 d D
H8E1 H 0.4543 0.1038 0.0829 0.445 Uiso 1 1 calc R
H8E2 H 0.4281 0.1496 0.0905 0.445 Uiso 1 1 calc R
H8E3 H 0.4762 0.1485 0.0658 0.445 Uiso 1 1 calc R
O1W O 0.4417(2) 0.5247(2) 0.2332(3) 0.0637(18) Uani 1 1 d .

loop_
_atom_site_aniso_label
_atom_site_aniso_U_11
_atom_site_aniso_U_22
_atom_site_aniso_U_33
_atom_site_aniso_U_23
_atom_site_aniso_U_13
_atom_site_aniso_U_12
Ir1 0.04302(15) 0.03704(17) 0.02900(17) -0.00214(11) 0.00818(12) -0.00216(12)
Ir2 0.04107(15) 0.03219(16) 0.02755(16) -0.00269(10) 0.00669(12) -0.00084(11)
Ir3 0.04121(15) 0.03906(17) 0.02354(16) -0.00136(10) 0.01140(11) -0.00324(12)
Ir4 0.03836(15) 0.03292(16) 0.02182(15) 0.00016(9) 0.00979(11) -0.00008(11)
Ir5 0.04308(16) 0.03777(17) 0.02315(16) -0.00293(10) 0.01178(12) -0.00385(12)
Ir6 0.03545(14) 0.03047(15) 0.02156(15) -0.00039(9) 0.00750(11) 0.00028(10)
S1 0.0595(10) 0.0371(9) 0.0349(10) 0.0013(8) 0.0061(8) -0.0071(9)
S2 0.0480(8) 0.0399(9) 0.0269(8) -0.0011(7) 0.0067(7) 0.0004(8)
S3 0.0476(8) 0.0432(9) 0.0329(9) 0.0024(8) 0.0078(7) 0.0005(9)
S4 0.0541(9) 0.0411(9) 0.0387(10) -0.0001(8) 0.0114(8) 0.0092(9)
S5 0.0566(10) 0.0680(13) 0.0327(10) -0.0040(10) 0.0116(8) -0.0101(11)
S6 0.0730(13) 0.0502(11) 0.0459(12) 0.0068(10) 0.0069(10) -0.0075(12)
F1 0.069(3) 0.061(3) 0.041(3) 0.007(2) 0.009(2) -0.017(3)
F2 0.091(4) 0.050(3) 0.047(3) -0.001(2) -0.003(3) -0.023(3)
F3 0.081(4) 0.050(3) 0.058(3) 0.006(3) 0.015(3) 0.016(3)
F4 0.098(4) 0.051(3) 0.047(3) 0.004(2) 0.011(3) -0.011(3)
F5 0.134(6) 0.059(3) 0.043(3) 0.003(3) -0.017(3) 0.023(4)
F6 0.073(3) 0.073(4) 0.048(3) -0.014(3) 0.003(3) 0.023(3)
F7 0.064(3) 0.035(2) 0.096(5) 0.002(3) 0.007(3) 0.006(3)
F8 0.063(3) 0.054(3) 0.109(6) -0.013(3) 0.011(3) -0.005(3)
F9 0.091(4) 0.059(3) 0.062(4) 0.008(3) 0.032(3) 0.004(3)
F10 0.063(3) 0.075(4) 0.102(5) -0.013(4) -0.002(3) -0.014(3)
F11 0.055(3) 0.066(3) 0.060(4) 0.006(3) 0.014(2) 0.000(3)
F12 0.091(4) 0.099(5) 0.071(4) 0.043(4) 0.020(4) 0.003(4)
F13 0.082(4) 0.053(3) 0.079(4) 0.007(3) 0.038(3) 0.002(3)
F14 0.053(2) 0.043(2) 0.084(4) 0.006(3) 0.017(3) 0.005(3)
F15 0.073(3) 0.064(4) 0.087(5) -0.017(3) -0.009(3) -0.004(3)
F16 0.106(6) 0.074(5) 0.163(9) 0.007(6) -0.022(6) 0.026(5)
F17 0.111(6) 0.091(5) 0.115(7) -0.043(5) 0.004(5) -0.003(5)
F18 0.098(6) 0.148(9) 0.167(11) -0.042(8) 0.063(6) -0.026(6)
O1 0.062(3) 0.049(3) 0.029(3) 0.000(2) 0.009(2) -0.002(3)
O2 0.057(3) 0.062(4) 0.041(3) -0.005(3) 0.007(3) 0.008(3)
O3 0.052(3) 0.049(3) 0.031(3) -0.002(2) 0.006(2) 0.000(3)
O4 0.048(3) 0.061(4) 0.036(3) 0.007(3) 0.013(2) 0.006(3)
O5 0.045(3) 0.065(4) 0.040(3) 0.001(3) 0.004(2) -0.002(3)
O6 0.050(3) 0.047(3) 0.035(3) 0.006(2) 0.008(2) -0.002(3)
O7 0.068(3) 0.037(3) 0.045(3) -0.001(2) 0.016(3) -0.002(3)
O8 0.057(3) 0.051(3) 0.042(3) -0.001(3) 0.005(3) -0.006(3)
O9 0.099(5) 0.050(3) 0.045(4) 0.009(3) -0.003(3) -0.012(4)
O10 0.052(3) 0.052(3) 0.052(4) -0.008(3) 0.002(3) 0.012(3)
O11 0.079(4) 0.058(4) 0.052(4) 0.015(3) 0.023(3) 0.007(4)
O12 0.062(3) 0.043(3) 0.044(3) 0.003(3) 0.018(3) 0.007(3)
O13 0.068(4) 0.095(5) 0.037(3) -0.011(3) 0.018(3) -0.030(4)
O14 0.063(3) 0.104(6) 0.050(4) -0.012(4) 0.021(3) -0.023(4)
O15 0.088(4) 0.075(5) 0.037(3) 0.004(3) 0.008(3) 0.017(4)
O16 0.092(5) 0.064(4) 0.055(4) 0.001(3) 0.006(4) -0.020(4)
O17 0.076(4) 0.087(5) 0.057(5) 0.007(4) 0.004(4) -0.029(4)
O18 0.117(6) 0.055(4) 0.050(4) 0.011(3) 0.004(4) -0.005(4)
N1 0.038(3) 0.038(3) 0.033(3) -0.004(3) 0.011(2) 0.000(3)
N2 0.041(3) 0.038(3) 0.031(3) -0.005(3) 0.009(2) -0.004(3)
N3 0.042(3) 0.041(3) 0.028(3) -0.005(3) 0.014(2) -0.005(3)
N4 0.038(3) 0.038(3) 0.036(3) 0.000(3) 0.012(2) -0.007(3)
N5 0.046(3) 0.039(3) 0.023(3) -0.001(2) 0.011(2) -0.006(3)
N6 0.041(3) 0.051(4) 0.025(3) -0.005(3) 0.014(2) -0.005(3)
N7 0.044(3) 0.031(3) 0.025(3) -0.001(2) 0.010(2) -0.003(3)
N8 0.042(3) 0.033(3) 0.029(3) -0.002(2) 0.009(2) -0.005(3)
N9 0.043(3) 0.032(3) 0.029(3) -0.002(2) 0.008(2) -0.005(3)
N10 0.052(3) 0.039(3) 0.030(3) -0.004(3) 0.007(3) -0.012(3)
N11 0.041(3) 0.033(3) 0.025(3) -0.002(2) 0.008(2) -0.006(3)
N12 0.042(3) 0.035(3) 0.024(3) -0.002(2) 0.009(2) 0.001(3)
N13 0.041(3) 0.037(3) 0.029(3) -0.002(2) 0.014(2) -0.006(3)
N14 0.050(3) 0.039(3) 0.025(3) 0.005(2) 0.011(2) 0.014(3)
N15 0.039(3) 0.040(3) 0.023(3) -0.003(2) 0.010(2) 0.002(3)
N16 0.030(2) 0.038(3) 0.024(3) -0.002(2) 0.006(2) 0.007(2)
N17 0.045(3) 0.043(3) 0.041(4) -0.002(3) 0.013(3) -0.005(3)
N18 0.046(3) 0.035(3) 0.031(3) -0.003(2) 0.008(2) 0.002(3)
N19 0.049(3) 0.036(3) 0.032(3) -0.002(3) 0.008(2) 0.004(3)
N20 0.048(3) 0.035(3) 0.033(3) -0.005(3) 0.013(3) -0.003(3)
N21 0.048(3) 0.044(3) 0.026(3) 0.004(3) 0.015(2) 0.005(3)
N22 0.047(3) 0.042(3) 0.034(3) -0.002(3) 0.015(3) -0.007(3)
N23 0.048(3) 0.031(3) 0.023(3) -0.005(2) 0.009(2) -0.011(3)
N24 0.044(3) 0.040(3) 0.020(3) 0.000(2) 0.014(2) 0.004(3)
C1 0.042(3) 0.041(4) 0.031(4) -0.005(3) 0.014(3) -0.002(3)
C2 0.045(3) 0.048(4) 0.030(4) -0.003(3) 0.017(3) -0.009(4)
C3 0.042(3) 0.036(3) 0.032(4) -0.001(3) 0.014(3) -0.001(3)
C4 0.042(3) 0.043(4) 0.028(4) -0.003(3) 0.013(3) 0.000(3)
C5 0.043(3) 0.038(4) 0.037(4) -0.006(3) 0.007(3) -0.004(3)
C6 0.043(3) 0.037(4) 0.039(4) -0.005(3) 0.003(3) -0.007(3)
C7 0.044(3) 0.039(4) 0.034(4) -0.004(3) 0.007(3) 0.000(3)
C8 0.047(3) 0.043(4) 0.029(4) -0.001(3) 0.006(3) -0.002(4)
C9 0.048(3) 0.046(4) 0.025(3) -0.005(3) 0.011(3) -0.011(4)
C10 0.045(3) 0.042(4) 0.034(4) -0.001(3) 0.011(3) -0.009(4)
C11 0.048(4) 0.045(4) 0.031(4) -0.001(3) 0.007(3) -0.006(4)
C12 0.049(4) 0.046(4) 0.027(4) -0.004(3) 0.007(3) -0.014(4)
C13 0.049(4) 0.044(4) 0.029(4) -0.005(3) 0.006(3) -0.007(4)
C14 0.035(3) 0.041(4) 0.035(4) -0.004(3) 0.015(3) -0.008(3)
C15 0.052(4) 0.041(4) 0.026(3) 0.000(3) 0.010(3) -0.001(4)
C16 0.050(4) 0.050(4) 0.027(4) -0.001(3) 0.010(3) -0.009(4)
C17 0.045(3) 0.043(4) 0.027(4) -0.004(3) 0.010(3) -0.001(4)
C18 0.043(3) 0.040(4) 0.031(4) -0.003(3) 0.008(3) 0.003(3)
C19 0.038(3) 0.041(4) 0.031(4) -0.001(3) 0.013(3) -0.006(3)
C20 0.038(3) 0.035(3) 0.026(3) -0.002(3) 0.008(3) 0.001(3)
C21 0.042(3) 0.039(3) 0.023(3) -0.001(3) 0.010(3) -0.001(3)
C22 0.046(3) 0.037(3) 0.023(3) -0.003(3) 0.009(3) -0.011(3)
C23 0.046(3) 0.036(4) 0.037(4) -0.003(3) 0.013(3) 0.001(3)
C24 0.043(3) 0.038(3) 0.032(4) -0.004(3) 0.006(3) 0.006(3)
C25 0.049(4) 0.037(4) 0.035(4) 0.004(3) 0.007(3) -0.001(4)
C26 0.051(4) 0.034(3) 0.034(4) 0.000(3) 0.006(3) -0.011(3)
C27 0.035(3) 0.033(3) 0.027(3) 0.000(3) 0.012(2) -0.008(3)
C28 0.051(4) 0.040(4) 0.025(3) 0.003(3) 0.004(3) -0.005(4)
C29 0.049(3) 0.035(3) 0.026(3) -0.001(3) 0.006(3) 0.000(3)
C30 0.038(3) 0.031(3) 0.026(3) -0.004(3) 0.003(2) -0.005(3)
C31 0.037(3) 0.039(4) 0.033(4) -0.001(3) -0.004(3) -0.004(3)
C32 0.040(3) 0.040(4) 0.029(4) 0.001(3) 0.011(3) 0.002(3)
C33 0.048(3) 0.037(3) 0.031(4) -0.002(3) 0.008(3) -0.005(3)
C34 0.047(3) 0.036(3) 0.025(3) -0.002(3) 0.008(3) -0.006(3)
C35 0.046(3) 0.032(3) 0.031(4) -0.002(3) 0.004(3) -0.007(3)
C36 0.043(3) 0.040(4) 0.024(3) -0.004(3) 0.010(3) -0.008(3)
C37 0.049(4) 0.054(4) 0.032(4) 0.002(3) 0.007(3) -0.001(4)
C38 0.046(4) 0.066(5) 0.030(4) -0.012(4) 0.001(3) -0.011(4)
C39 0.047(4) 0.050(4) 0.044(5) -0.009(4) 0.009(3) 0.002(4)
C40 0.044(3) 0.042(4) 0.036(4) -0.003(3) 0.009(3) -0.010(4)
C41 0.042(3) 0.042(4) 0.036(4) 0.003(3) 0.008(3) 0.005(3)
C42 0.061(5) 0.060(5) 0.043(5) 0.013(4) 0.005(4) -0.001(5)
C43 0.059(4) 0.079(7) 0.042(5) -0.016(5) 0.011(4) -0.010(5)
C44 0.070(6) 0.049(5) 0.076(8) -0.016(5) 0.011(5) -0.010(5)
C45 0.057(4) 0.050(4) 0.044(5) 0.008(4) 0.013(4) -0.003(4)
C46 0.050(4) 0.051(4) 0.046(5) -0.003(4) 0.015(3) 0.010(4)
C47 0.061(4) 0.045(4) 0.037(4) -0.003(3) 0.010(3) -0.020(4)
C48 0.044(4) 0.058(5) 0.058(6) -0.013(4) 0.014(4) 0.004(4)
C49 0.064(5) 0.040(4) 0.042(5) -0.006(3) 0.007(4) 0.002(4)
C50 0.053(4) 0.066(6) 0.042(5) -0.010(4) 0.014(4) -0.006(5)
C51 0.059(4) 0.052(5) 0.042(5) -0.003(4) 0.000(4) 0.021(4)
C52 0.049(3) 0.037(4) 0.024(3) -0.002(3) 0.002(3) -0.004(3)
C53 0.046(3) 0.035(3) 0.030(4) -0.004(3) 0.004(3) 0.004(3)
C54 0.046(3) 0.039(4) 0.030(4) -0.005(3) 0.006(3) 0.003(3)
C55 0.045(3) 0.046(4) 0.026(4) -0.006(3) 0.001(3) -0.003(4)
C56 0.046(3) 0.029(3) 0.031(4) -0.002(3) 0.001(3) -0.004(3)
C57 0.059(4) 0.055(5) 0.031(4) -0.007(3) 0.013(3) 0.010(4)
C58 0.067(5) 0.048(4) 0.036(4) -0.020(4) 0.012(4) -0.007(4)
C59 0.070(5) 0.029(3) 0.040(4) -0.008(3) 0.025(4) 0.003(4)
C60 0.062(4) 0.039(4) 0.030(4) -0.007(3) 0.013(3) 0.002(4)
C61 0.054(4) 0.045(4) 0.029(4) -0.010(3) 0.018(3) -0.006(4)
C62 0.069(5) 0.091(7) 0.028(4) -0.017(5) 0.008(4) 0.012(6)
C63 0.068(5) 0.076(7) 0.061(6) -0.018(5) 0.015(5) -0.023(6)
C64 0.085(6) 0.035(4) 0.056(6) -0.002(4) 0.031(5) -0.010(5)
C65 0.064(5) 0.048(4) 0.038(4) 0.007(4) 0.018(4) 0.010(4)
C66 0.073(5) 0.053(5) 0.043(5) 0.014(4) 0.035(4) 0.016(5)
C67 0.036(3) 0.025(3) 0.029(3) -0.004(2) 0.006(3) -0.015(3)
C68 0.035(3) 0.040(3) 0.027(3) -0.005(3) 0.009(3) -0.015(3)
C69 0.045(3) 0.032(3) 0.032(4) 0.007(3) 0.009(3) -0.013(3)
C70 0.042(3) 0.024(3) 0.044(4) -0.001(3) 0.007(3) -0.007(3)
C71 0.036(3) 0.038(3) 0.030(4) 0.002(3) 0.008(3) -0.001(3)
C72 0.039(3) 0.035(3) 0.038(4) 0.001(3) 0.003(3) 0.001(3)
C73 0.049(4) 0.052(4) 0.029(4) 0.002(3) 0.011(3) 0.005(4)
C74 0.046(3) 0.047(4) 0.033(4) 0.009(3) 0.007(3) -0.007(4)
C75 0.049(4) 0.039(4) 0.067(6) -0.004(4) 0.001(4) 0.015(4)
C76 0.052(4) 0.055(5) 0.031(4) -0.010(4) 0.006(3) -0.001(4)
C77 0.050(4) 0.050(4) 0.033(4) 0.004(3) 0.006(3) 0.002(4)
C78 0.058(4) 0.058(5) 0.026(4) 0.003(3) 0.010(3) 0.012(4)
C79 0.054(4) 0.043(4) 0.032(4) 0.000(3) 0.014(3) -0.011(4)
C80 0.058(4) 0.052(4) 0.030(4) 0.009(3) 0.016(3) 0.008(4)
C81 0.060(4) 0.042(4) 0.037(4) 0.005(3) 0.022(3) -0.007(4)
C82 0.087(7) 0.055(5) 0.047(5) 0.004(4) 0.020(5) -0.018(5)
C83 0.082(6) 0.058(5) 0.038(5) 0.001(4) 0.012(4) 0.023(5)
C84 0.047(4) 0.091(8) 0.044(5) -0.004(5) 0.001(4) 0.007(5)
C85 0.060(4) 0.053(4) 0.027(4) -0.004(3) 0.010(3) -0.001(4)
C86 0.060(4) 0.062(5) 0.046(5) 0.007(4) 0.028(4) -0.002(5)
C87 0.046(3) 0.040(4) 0.031(4) 0.001(3) 0.011(3) 0.021(3)
C88 0.043(3) 0.041(4) 0.032(4) 0.005(3) 0.008(3) 0.008(3)
C89 0.044(3) 0.031(3) 0.031(4) 0.000(3) 0.013(3) 0.010(3)
C90 0.044(3) 0.047(4) 0.027(4) -0.004(3) 0.017(3) -0.003(3)
C91 0.038(3) 0.045(4) 0.030(4) 0.003(3) 0.013(3) 0.007(3)
C92 0.052(4) 0.064(5) 0.027(4) 0.004(4) 0.005(3) 0.000(4)
C93 0.057(4) 0.037(4) 0.053(5) 0.015(4) 0.012(4) 0.013(4)
C94 0.050(4) 0.048(4) 0.033(4) -0.007(3) 0.007(3) 0.006(4)
C95 0.057(4) 0.049(4) 0.029(4) 0.003(3) 0.019(3) -0.001(4)
C96 0.043(3) 0.051(4) 0.042(4) -0.002(4) 0.011(3) -0.005(4)
C97 0.062(4) 0.049(4) 0.046(5) 0.001(4) 0.029(4) 0.008(4)
C98 0.095(8) 0.132(12) 0.068(8) -0.051(8) 0.045(6) -0.071(9)
C99 0.096(8) 0.136(12) 0.078(8) -0.058(9) 0.049(7) -0.078(9)
C100 0.072(5) 0.047(4) 0.051(5) 0.000(4) 0.028(4) 0.000(5)
C101 0.050(4) 0.196(17) 0.036(5) 0.019(7) 0.012(4) 0.015(7)
C102 0.051(4) 0.216(19) 0.036(5) 0.029(8) 0.017(4) 0.014(8)
C103 0.051(4) 0.043(4) 0.042(4) -0.005(3) 0.012(3) -0.005(4)
C104 0.051(4) 0.051(4) 0.033(4) -0.006(3) 0.014(3) -0.005(4)
C105 0.054(4) 0.041(4) 0.046(5) -0.009(4) 0.019(4) -0.001(4)
C106 0.064(5) 0.035(4) 0.048(5) -0.004(3) 0.015(4) 0.013(4)
C107 0.060(4) 0.040(4) 0.029(4) -0.001(3) 0.013(3) 0.000(4)
C108 0.050(4) 0.051(4) 0.039(4) 0.006(4) 0.017(3) -0.010(4)
C109 0.062(5) 0.045(4) 0.047(5) 0.007(4) 0.015(4) 0.001(4)
C110 0.064(5) 0.046(4) 0.043(5) 0.012(4) 0.010(4) -0.002(4)
C111 0.049(4) 0.039(4) 0.048(5) 0.002(3) 0.010(3) 0.006(4)
C112 0.051(4) 0.044(4) 0.031(4) 0.004(3) 0.011(3) -0.009(4)
C113 0.049(4) 0.046(4) 0.036(4) -0.002(3) 0.013(3) -0.005(4)
C114 0.057(4) 0.056(5) 0.039(4) -0.013(4) 0.015(3) -0.006(4)
C115 0.072(5) 0.046(4) 0.042(5) -0.006(4) 0.017(4) -0.003(5)
C116 0.058(4) 0.037(4) 0.036(4) -0.005(3) 0.012(3) 0.003(4)
C117 0.045(3) 0.039(4) 0.037(4) 0.006(3) 0.007(3) 0.001(3)
C118 0.054(4) 0.053(5) 0.044(5) 0.005(4) 0.013(4) -0.001(4)
C119 0.060(5) 0.037(4) 0.054(5) 0.005(4) 0.011(4) 0.010(4)
C120 0.045(3) 0.040(4) 0.045(5) 0.001(3) 0.010(3) -0.003(4)
C121 0.045(3) 0.040(4) 0.029(4) 0.001(3) 0.013(3) -0.001(3)
C122 0.057(4) 0.038(4) 0.040(4) -0.003(3) 0.024(4) -0.007(4)
C123 0.055(4) 0.042(4) 0.041(4) -0.002(3) 0.024(4) -0.001(4)
C124 0.040(3) 0.043(4) 0.028(4) -0.001(3) 0.012(3) 0.005(3)
C125 0.075(6) 0.040(4) 0.073(7) -0.004(4) 0.048(5) -0.005(5)
C126 0.090(7) 0.044(4) 0.072(7) -0.014(5) 0.052(6) -0.006(5)
C127 0.044(3) 0.035(3) 0.031(4) -0.004(3) 0.015(3) 0.000(3)
C128 0.045(3) 0.036(3) 0.028(4) 0.000(3) 0.014(3) 0.002(3)
C129 0.055(4) 0.056(5) 0.023(4) 0.002(3) 0.009(3) -0.004(4)
C130 0.052(4) 0.058(5) 0.030(4) 0.004(4) 0.008(3) 0.002(4)
C131 0.047(4) 0.039(4) 0.034(4) 0.001(3) 0.010(3) 0.005(3)
C132 0.046(3) 0.044(4) 0.030(4) 0.006(3) 0.018(3) 0.006(4)
C133 0.039(3) 0.058(5) 0.036(4) 0.001(4) 0.009(3) -0.005(4)
C134 0.048(4) 0.055(5) 0.042(5) 0.015(4) 0.006(3) 0.009(4)
C135 0.057(4) 0.053(5) 0.030(4) 0.002(3) 0.012(3) -0.009(4)
C136 0.043(3) 0.029(3) 0.031(4) -0.006(3) 0.011(3) -0.005(3)
C137 0.038(3) 0.035(3) 0.027(3) -0.002(3) 0.010(3) 0.001(3)
C138 0.038(3) 0.046(4) 0.034(4) -0.005(3) 0.008(3) 0.003(3)
C139 0.045(3) 0.048(4) 0.033(4) 0.002(3) 0.010(3) 0.009(4)
C140 0.038(3) 0.040(4) 0.038(4) 0.006(3) 0.009(3) -0.002(3)
C141 0.049(3) 0.033(3) 0.029(4) 0.002(3) 0.020(3) 0.004(3)
C142 0.058(4) 0.043(4) 0.026(4) 0.006(3) 0.017(3) 0.002(4)
C143 0.052(4) 0.048(4) 0.026(4) 0.004(3) 0.001(3) 0.005(4)
C144 0.045(3) 0.047(4) 0.027(4) -0.002(3) 0.009(3) 0.012(4)
C145 0.049(4) 0.041(4) 0.031(4) 0.001(3) 0.012(3) 0.002(4)
C146 0.045(3) 0.050(4) 0.044(4) 0.005(4) 0.022(3) 0.007(4)
C147 0.066(5) 0.049(4) 0.035(4) 0.009(4) 0.024(4) 0.012(4)
C148 0.051(4) 0.048(4) 0.029(4) -0.005(3) 0.019(3) -0.006(4)
C149 0.055(4) 0.076(6) 0.041(5) 0.011(4) 0.022(4) 0.016(5)
C150 0.049(4) 0.072(6) 0.036(4) 0.013(4) 0.014(3) 0.011(4)
C151 0.047(4) 0.053(4) 0.026(4) -0.002(3) 0.008(3) -0.006(4)
C152 0.049(4) 0.052(4) 0.033(4) -0.006(3) 0.020(3) -0.005(4)
C153 0.060(4) 0.056(5) 0.048(5) -0.006(4) 0.023(4) -0.022(5)
C154 0.061(5) 0.057(5) 0.057(6) -0.006(4) 0.020(4) -0.025(5)
C155 0.049(4) 0.060(5) 0.042(5) -0.011(4) 0.013(3) -0.006(4)
C156 0.048(3) 0.049(4) 0.024(3) -0.003(3) 0.014(3) -0.005(4)
C157 0.054(4) 0.047(4) 0.046(5) -0.014(4) 0.021(4) -0.005(4)
C158 0.062(5) 0.056(5) 0.041(5) -0.016(4) 0.018(4) -0.017(5)
C159 0.051(4) 0.040(4) 0.040(4) -0.007(3) 0.017(3) -0.012(4)
C160 0.041(3) 0.036(3) 0.033(4) 0.005(3) 0.009(3) -0.005(3)
C161 0.037(3) 0.037(3) 0.030(3) 0.003(3) 0.011(3) 0.005(3)
C162 0.030(3) 0.046(4) 0.042(4) -0.001(3) 0.007(3) -0.004(3)
C163 0.041(3) 0.039(4) 0.044(4) 0.000(3) 0.008(3) -0.006(3)
C164 0.051(4) 0.035(3) 0.031(4) 0.001(3) 0.010(3) 0.009(3)
C165 0.046(3) 0.041(4) 0.027(4) 0.001(3) 0.013(3) -0.007(3)
C166 0.056(4) 0.049(4) 0.022(3) 0.000(3) 0.012(3) -0.002(4)
C167 0.057(4) 0.042(4) 0.027(4) -0.007(3) 0.010(3) -0.002(4)
C168 0.045(3) 0.039(4) 0.031(4) -0.008(3) 0.010(3) -0.011(3)
C169 0.054(4) 0.050(4) 0.044(5) 0.008(4) 0.028(4) 0.002(4)
C170 0.049(4) 0.054(5) 0.042(4) -0.011(4) 0.021(3) -0.002(4)
C171 0.046(4) 0.075(6) 0.035(4) 0.002(4) 0.020(3) 0.001(4)
C172 0.055(4) 0.050(4) 0.052(5) 0.014(4) 0.031(4) 0.008(4)
C173 0.054(4) 0.049(4) 0.056(5) -0.012(4) 0.032(4) -0.011(4)
C174 0.043(3) 0.057(5) 0.037(4) 0.001(4) 0.017(3) 0.001(4)
C175 0.068(5) 0.056(5) 0.078(7) 0.017(5) 0.046(5) 0.015(5)
C176 0.093(8) 0.048(5) 0.108(11) 0.006(6) 0.066(8) 0.003(6)
C177 0.077(6) 0.045(5) 0.097(9) -0.020(6) 0.045(7) -0.008(5)
C178 0.070(5) 0.079(7) 0.062(7) -0.030(6) 0.037(5) -0.018(6)
C179 0.092(8) 0.109(11) 0.079(9) -0.047(9) 0.044(7) -0.033(9)
C180 0.063(6) 0.142(13) 0.050(6) -0.038(8) 0.019(5) -0.029(8)
C181 0.058(5) 0.117(10) 0.039(5) 0.005(6) 0.016(4) 0.011(6)
C182 0.062(6) 0.145(13) 0.046(6) 0.032(8) 0.020(5) 0.034(8)
C183 0.076(7) 0.121(12) 0.086(9) 0.067(9) 0.045(7) 0.053(8)
C184 0.070(6) 0.061(6) 0.087(8) 0.033(6) 0.049(6) 0.025(5)
C185 0.088(8) 0.046(5) 0.147(14) 0.018(7) 0.080(9) 0.008(6)
C186 0.098(9) 0.055(6) 0.126(12) -0.029(7) 0.076(9) -0.021(7)
C187 0.070(5) 0.051(5) 0.081(8) -0.020(5) 0.042(5) -0.015(5)
C188 0.071(6) 0.103(10) 0.067(8) -0.035(7) 0.036(6) -0.029(7)
C189 0.060(5) 0.126(11) 0.044(5) -0.021(7) 0.022(4) -0.029(7)
C190 0.050(4) 0.108(9) 0.036(5) 0.001(5) 0.016(4) 0.005(6)
C191 0.055(5) 0.117(10) 0.053(6) 0.027(7) 0.017(4) 0.023(7)
C192 0.072(6) 0.096(9) 0.069(7) 0.037(7) 0.036(6) 0.035(7)
C193 0.049(4) 0.052(4) 0.045(5) -0.007(4) 0.023(3) -0.005(4)
C194 0.054(4) 0.051(4) 0.046(5) -0.003(4) 0.025(4) -0.004(4)
C195 0.061(4) 0.058(5) 0.034(4) -0.002(4) 0.026(4) 0.002(4)
C196 0.050(4) 0.051(4) 0.036(4) -0.009(3) 0.025(3) -0.007(4)
C197 0.047(4) 0.046(4) 0.047(5) -0.001(4) 0.023(3) 0.004(4)
C198 0.045(3) 0.056(5) 0.041(4) -0.003(4) 0.021(3) 0.003(4)
C199 0.048(4) 0.075(6) 0.048(5) 0.006(5) 0.020(4) 0.008(5)
C200 0.044(4) 0.092(8) 0.051(5) -0.006(5) 0.014(4) -0.002(5)
C201 0.065(5) 0.082(7) 0.053(6) -0.024(5) 0.019(4) -0.013(6)
C202 0.057(4) 0.064(5) 0.058(6) -0.020(5) 0.027(4) -0.016(5)
C203 0.080(6) 0.061(6) 0.085(8) -0.027(6) 0.048(6) -0.017(6)
C204 0.081(6) 0.049(5) 0.075(7) 0.002(5) 0.038(6) -0.002(5)
C205 0.061(5) 0.052(5) 0.072(7) 0.002(5) 0.041(5) 0.002(5)
C206 0.076(6) 0.063(6) 0.067(7) 0.025(5) 0.040(5) 0.021(6)
C207 0.067(5) 0.079(7) 0.050(6) 0.017(5) 0.030(5) 0.017(6)
C208 0.069(5) 0.068(6) 0.042(5) 0.003(4) 0.024(4) 0.013(5)
C209 0.072(5) 0.087(7) 0.037(5) 0.005(5) 0.016(4) -0.011(6)
C210 0.074(6) 0.089(8) 0.042(5) -0.014(5) 0.017(4) -0.022(6)
C211 0.056(4) 0.070(6) 0.047(5) -0.014(4) 0.022(4) -0.011(5)
C212 0.071(5) 0.058(5) 0.066(7) -0.020(5) 0.039(5) -0.017(5)
C213 0.063(5) 0.039(4) 0.087(8) -0.006(5) 0.041(5) 0.005(4)
C214 0.050(4) 0.052(5) 0.068(6) 0.004(4) 0.035(4) 0.004(4)
C215 0.061(5) 0.051(5) 0.081(7) 0.014(5) 0.033(5) 0.011(5)
C216 0.056(5) 0.086(7) 0.059(6) 0.020(6) 0.022(4) 0.018(6)
C217 0.043(3) 0.044(4) 0.029(4) -0.002(3) 0.015(3) -0.002(3)
C218 0.048(3) 0.037(3) 0.034(4) -0.003(3) 0.017(3) -0.004(3)
C219 0.042(3) 0.043(4) 0.038(4) -0.005(3) 0.021(3) 0.001(3)
C220 0.043(3) 0.041(4) 0.038(4) -0.006(3) 0.021(3) -0.012(3)
C221 0.055(4) 0.034(3) 0.032(4) -0.004(3) 0.019(3) -0.001(4)
C222 0.047(3) 0.047(4) 0.030(4) -0.004(3) 0.018(3) -0.004(4)
C223 0.056(4) 0.047(4) 0.032(4) -0.005(3) 0.014(3) -0.009(4)
C224 0.061(4) 0.050(4) 0.035(4) -0.004(4) 0.017(3) -0.007(4)
C225 0.052(4) 0.059(5) 0.036(4) 0.006(4) 0.010(3) -0.007(4)
C226 0.053(4) 0.047(4) 0.034(4) -0.003(3) 0.018(3) 0.003(4)
C227 0.060(4) 0.052(5) 0.044(5) 0.003(4) 0.014(4) 0.004(4)
C228 0.062(5) 0.049(4) 0.053(5) 0.004(4) 0.023(4) 0.006(4)
C229 0.057(4) 0.042(4) 0.044(4) -0.002(3) 0.028(4) 0.004(4)
C230 0.058(4) 0.034(4) 0.056(5) -0.007(4) 0.016(4) -0.005(4)
C231 0.054(4) 0.047(4) 0.050(5) -0.015(4) 0.021(4) -0.006(4)
C232 0.044(3) 0.049(4) 0.035(4) -0.009(3) 0.015(3) 0.000(4)
C233 0.049(4) 0.058(5) 0.038(4) -0.009(4) 0.008(3) -0.004(4)
C234 0.056(4) 0.073(6) 0.027(4) 0.000(4) 0.006(3) 0.005(5)
C235 0.059(4) 0.067(5) 0.028(4) -0.009(4) 0.018(3) -0.001(5)
C236 0.064(4) 0.054(5) 0.031(4) 0.007(4) 0.019(3) 0.011(4)
C237 0.058(4) 0.037(4) 0.052(5) 0.006(3) 0.032(4) 0.003(4)
C238 0.054(4) 0.041(4) 0.039(4) 0.001(3) 0.022(3) -0.002(4)
C239 0.070(5) 0.036(4) 0.043(5) -0.008(3) 0.025(4) -0.016(4)
C240 0.067(5) 0.048(4) 0.040(5) -0.009(4) 0.017(4) -0.011(4)
C241 0.058(4) 0.054(5) 0.031(4) -0.003(3) 0.006(3) -0.008(4)
C242 0.061(5) 0.035(4) 0.069(6) -0.010(4) 0.001(4) 0.009(4)
C243 0.066(5) 0.039(4) 0.056(6) 0.000(4) 0.013(4) 0.006(4)
C244 0.054(4) 0.060(5) 0.051(5) 0.002(4) 0.003(4) -0.018(5)
C245 0.073(5) 0.050(4) 0.030(4) 0.003(4) 0.003(4) 0.006(5)
C246 0.095(9) 0.075(8) 0.100(11) -0.019(8) 0.008(8) -0.019(8)
O1E 0.154(11) 0.211(15) 0.158(12) -0.016(11) 0.053(10) -0.001(11)
C1E 0.123(12) 0.212(18) 0.180(17) -0.002(14) 0.100(12) 0.013(13)
C2E 0.199(15) 0.211(15) 0.197(15) 0.000(10) 0.042(10) 0.003(10)
C3E 0.129(12) 0.202(18) 0.162(16) -0.026(14) 0.077(12) 0.007(13)
C4E 0.170(12) 0.179(13) 0.182(13) -0.006(9) 0.052(9) -0.010(9)
O1W 0.058(3) 0.063(4) 0.068(5) 0.016(4) 0.003(3) -0.002(4)

loop_
_atom_type_symbol
_atom_type_description
_atom_type_scat_dispersion_real
_atom_type_scat_dispersion_imag
_atom_type_scat_source
C C -0.0020 0.0016 'International Tables Vol C Tables 4.2.6.8 and 6.1.1.4'
H H 0.0000 0.0000 'International Tables Vol C Tables 4.2.6.8 and 6.1.1.4'
N N -0.0030 0.0032 'International Tables Vol C Tables 4.2.6.8 and 6.1.1.4'
O O -0.0041 0.0059 'International Tables Vol C Tables 4.2.6.8 and 6.1.1.4'
F F -0.0052 0.0100 'International Tables Vol C Tables 4.2.6.8 and 6.1.1.4'
S S 0.1028 0.1208 'International Tables Vol C Tables 4.2.6.8 and 6.1.1.4'
Ir Ir -1.5858 7.8248 'International Tables Vol C Tables 4.2.6.8 and 6.1.1.4'

loop_
_geom_angle_atom_site_label_1
_geom_angle_atom_site_label_2
_geom_angle_atom_site_label_3
_geom_angle
N17 Ir1 N18 86.2(3)
N17 Ir1 N4 88.0(2)
N18 Ir1 N4 88.5(2)
N17 Ir1 C38 100.8(3)
N18 Ir1 C38 105.6(3)
N4 Ir1 C38 163.6(3)
N17 Ir1 C39 137.2(3)
N18 Ir1 C39 92.8(3)
N4 Ir1 C39 134.7(3)
C38 Ir1 C39 38.6(3)
N17 Ir1 C40 156.5(3)
N18 Ir1 C40 115.2(3)
N4 Ir1 C40 101.6(3)
C38 Ir1 C40 65.2(3)
C39 Ir1 C40 38.5(3)
N17 Ir1 C41 118.6(3)
N18 Ir1 C41 154.2(3)
N4 Ir1 C41 98.9(3)
C38 Ir1 C41 64.8(3)
C39 Ir1 C41 64.5(3)
C40 Ir1 C41 39.2(3)
N17 Ir1 C37 93.0(3)
N18 Ir1 C37 143.2(3)
N4 Ir1 C37 128.3(3)
C38 Ir1 C37 38.4(3)
C39 Ir1 C37 63.6(3)
C40 Ir1 C37 64.2(3)
C41 Ir1 C37 37.8(3)
N20 Ir2 N19 85.8(3)
N20 Ir2 C55 104.0(3)
N19 Ir2 C55 104.7(3)
N20 Ir2 N10 86.9(3)
N19 Ir2 N10 87.0(2)
C55 Ir2 N10 164.4(3)
N20 Ir2 C53 156.2(3)
N19 Ir2 C53 117.0(3)
C55 Ir2 C53 65.5(3)
N10 Ir2 C53 100.1(3)
N20 Ir2 C52 117.8(3)
N19 Ir2 C52 155.7(3)
C55 Ir2 C52 66.0(3)
N10 Ir2 C52 99.2(3)
C53 Ir2 C52 38.9(3)
N20 Ir2 C56 94.2(3)
N19 Ir2 C56 142.2(3)
C55 Ir2 C56 38.7(3)
N10 Ir2 C56 130.8(3)
C53 Ir2 C56 64.0(3)
C52 Ir2 C56 38.4(3)
N20 Ir2 C54 141.7(3)
N19 Ir2 C54 93.8(3)
C55 Ir2 C54 39.2(3)
N10 Ir2 C54 131.4(3)
C53 Ir2 C54 38.0(3)
C52 Ir2 C54 64.5(3)
C56 Ir2 C54 63.6(3)
N22 Ir3 N21 87.0(3)
N22 Ir3 N5 87.8(2)
N21 Ir3 N5 88.2(2)
N22 Ir3 C77 114.6(3)
N21 Ir3 C77 97.1(3)
N5 Ir3 C77 157.1(3)
N22 Ir3 C79 104.9(3)
N21 Ir3 C79 161.6(3)
N5 Ir3 C79 105.9(3)
C77 Ir3 C79 65.4(3)
N22 Ir3 C80 143.0(3)
N21 Ir3 C80 129.9(3)
N5 Ir3 C80 94.4(3)
C77 Ir3 C80 65.2(3)
C79 Ir3 C80 39.2(3)
N22 Ir3 C78 92.3(3)
N21 Ir3 C78 128.6(3)
N5 Ir3 C78 143.2(3)
C77 Ir3 C78 38.2(3)
C79 Ir3 C78 38.8(3)
C80 Ir3 C78 64.6(3)
N22 Ir3 C81 153.6(3)
N21 Ir3 C81 98.0(3)
N5 Ir3 C81 118.2(3)
C77 Ir3 C81 39.1(3)
C79 Ir3 C81 65.2(3)
C80 Ir3 C81 38.4(3)
C78 Ir3 C81 64.3(3)
N24 Ir4 N23 86.5(2)
N24 Ir4 C88 119.7(3)
N23 Ir4 C88 97.7(3)
N24 Ir4 N12 91.3(2)
N23 Ir4 N12 87.6(2)
C88 Ir4 N12 148.7(3)
N24 Ir4 C87 93.7(3)
N23 Ir4 C87 127.7(3)
C88 Ir4 C87 39.1(3)
N12 Ir4 C87 144.5(3)
N24 Ir4 C89 158.1(3)
N23 Ir4 C89 101.2(3)
C88 Ir4 C89 39.3(3)
N12 Ir4 C89 109.4(2)
C87 Ir4 C89 65.4(3)
N24 Ir4 C91 102.9(3)
N23 Ir4 C91 163.4(3)
C88 Ir4 C91 65.8(3)
N12 Ir4 C91 105.6(3)
C87 Ir4 C91 39.2(3)
C89 Ir4 C91 65.3(3)
N24 Ir4 C90 139.2(3)
N23 Ir4 C90 134.3(3)
C88 Ir4 C90 64.6(3)
N12 Ir4 C90 89.7(3)
C87 Ir4 C90 64.3(3)
C89 Ir4 C90 38.2(3)
C91 Ir4 C90 38.4(3)
N13 Ir5 N14 86.4(2)
N13 Ir5 N6 88.5(2)
N14 Ir5 N6 85.5(2)
N13 Ir5 C59 94.1(3)
N14 Ir5 C59 126.5(3)
N6 Ir5 C59 148.0(3)
N13 Ir5 C58 117.3(3)
N14 Ir5 C58 96.4(3)
N6 Ir5 C58 154.2(3)
C59 Ir5 C58 37.6(3)
N13 Ir5 C60 104.8(3)
N14 Ir5 C60 160.8(3)
N6 Ir5 C60 110.0(3)
C59 Ir5 C60 38.6(3)
C58 Ir5 C60 64.6(3)
N13 Ir5 C61 141.6(3)
N14 Ir5 C61 131.9(3)
N6 Ir5 C61 95.5(3)
C59 Ir5 C61 63.5(3)
C58 Ir5 C61 64.2(3)
C60 Ir5 C61 38.4(3)
N13 Ir5 C57 155.9(3)
N14 Ir5 C57 99.0(3)
N6 Ir5 C57 115.2(3)
C59 Ir5 C57 63.8(3)
C58 Ir5 C57 39.0(3)
C60 Ir5 C57 64.5(3)
C61 Ir5 C57 37.9(3)
N15 Ir6 N16 86.2(2)
N15 Ir6 N11 88.9(2)
N16 Ir6 N11 88.3(2)
N15 Ir6 C71 94.3(3)
N16 Ir6 C71 119.9(2)
N11 Ir6 C71 151.7(2)
N15 Ir6 C70 122.8(3)
N16 Ir6 C70 92.8(3)
N11 Ir6 C70 148.4(3)
C71 Ir6 C70 39.2(3)
N15 Ir6 C67 100.8(2)
N16 Ir6 C67 157.7(2)
N11 Ir6 C67 112.8(2)
C71 Ir6 C67 39.1(3)
C70 Ir6 C67 65.6(3)
N15 Ir6 C68 136.0(2)
N16 Ir6 C68 137.8(3)
N11 Ir6 C68 93.8(2)
C71 Ir6 C68 64.9(3)
C70 Ir6 C68 64.8(3)
C67 Ir6 C68 38.6(2)
N15 Ir6 C69 159.2(3)
N16 Ir6 C69 102.3(3)
N11 Ir6 C69 110.1(3)
C71 Ir6 C69 65.0(3)
C70 Ir6 C69 38.9(3)
C67 Ir6 C69 64.6(3)
C68 Ir6 C69 38.1(3)
O7 S1 O9 116.0(4)
O7 S1 O8 116.0(4)
O9 S1 O8 114.2(4)
O7 S1 C242 103.0(4)
O9 S1 C242 103.8(5)
O8 S1 C242 100.8(4)
O2 S2 O1 116.0(4)
O2 S2 O3 115.4(4)
O1 S2 O3 114.8(4)
O2 S2 C241 103.4(4)
O1 S2 C241 102.1(4)
O3 S2 C241 102.3(4)
O5 S3 O6 115.5(4)
O5 S3 O4 114.7(4)
O6 S3 O4 114.6(3)
O5 S3 C245 103.5(4)
O6 S3 C245 102.7(4)
O4 S3 C245 103.6(4)
O11 S4 O12 116.4(4)
O11 S4 O10 113.4(4)
O12 S4 O10 115.6(4)
O11 S4 C243 102.9(4)
O12 S4 C243 102.7(4)
O10 S4 C243 103.1(4)
O13 S5 O15 115.7(5)
O13 S5 O14 115.4(4)
O15 S5 O14 114.8(5)
O13 S5 C244 101.7(5)
O15 S5 C244 104.0(5)
O14 S5 C244 102.5(5)
O18 S6 O17 114.1(5)
O18 S6 O16 116.0(5)
O17 S6 O16 114.6(5)
O18 S6 C246 102.5(7)
O17 S6 C246 104.0(6)
O16 S6 C246 103.4(6)
C1 N1 C3 113.8(6)
C1 N2 C2 115.1(7)
C3 N3 C2 116.2(6)
C7 N4 C6 117.0(7)
C7 N4 Ir1 123.2(5)
C6 N4 Ir1 119.6(5)
C11 N5 C12 116.0(7)
C11 N5 Ir3 122.2(5)
C12 N5 Ir3 121.8(5)
C17 N6 C16 117.6(7)
C17 N6 Ir5 125.3(6)
C16 N6 Ir5 117.1(5)
C19 N7 C20 113.9(6)
C21 N8 C20 115.5(6)
C21 N9 C19 114.4(6)
C24 N10 C25 117.5(6)
C24 N10 Ir2 123.1(5)
C25 N10 Ir2 119.0(5)
C30 N11 C29 117.5(6)
C30 N11 Ir6 120.3(4)
C29 N11 Ir6 122.2(5)
C34 N12 C35 118.1(6)
C34 N12 Ir4 121.8(5)
C35 N12 Ir4 119.0(5)
C131 N13 C128 106.6(6)
C131 N13 Ir5 124.8(5)
C128 N13 Ir5 128.1(5)
C135 N14 C132 107.5(6)
C135 N14 Ir5 124.7(5)
C132 N14 Ir5 127.1(5)
C144 N15 C141 106.7(6)
C144 N15 Ir6 125.2(5)
C141 N15 Ir6 126.6(5)
C140 N16 C137 107.7(6)
C140 N16 Ir6 123.8(5)
C137 N16 Ir6 126.8(4)
C111 N17 C108 106.0(7)
C111 N17 Ir1 126.1(6)
C108 N17 Ir1 125.8(6)
C107 N18 C104 106.1(7)
C107 N18 Ir1 126.9(6)
C104 N18 Ir1 126.0(5)
C120 N19 C117 107.0(7)
C120 N19 Ir2 124.2(6)
C117 N19 Ir2 128.4(5)
C116 N20 C113 107.4(7)
C116 N20 Ir2 124.9(5)
C113 N20 Ir2 126.8(5)
C159 N21 C156 107.0(6)
C159 N21 Ir3 125.7(5)
C156 N21 Ir3 126.2(5)
C155 N22 C152 106.9(7)
C155 N22 Ir3 125.5(6)
C152 N22 Ir3 126.7(5)
C164 N23 C161 106.6(6)
C164 N23 Ir4 125.4(5)
C161 N23 Ir4 127.8(4)
C168 N24 C165 105.9(6)
C168 N24 Ir4 124.4(5)
C165 N24 Ir4 129.4(5)
N2 C1 N1 126.1(7)
N2 C1 C4 116.2(7)
N1 C1 C4 117.6(7)
N3 C2 N2 124.1(7)
N3 C2 C9 119.8(7)
N2 C2 C9 116.0(7)
N3 C3 N1 124.6(7)
N3 C3 C14 116.9(6)
N1 C3 C14 118.5(7)
C8 C4 C5 119.2(7)
C8 C4 C1 119.2(7)
C5 C4 C1 121.5(7)
C4 C5 C6 119.1(7)
C4 C5 H5 120.5
C6 C5 H5 120.5
N4 C6 C5 122.4(7)
N4 C6 H6 118.8
C5 C6 H6 118.8
N4 C7 C8 122.9(7)
N4 C7 H7 118.5
C8 C7 H7 118.5
C4 C8 C7 119.2(7)
C4 C8 H8 120.4
C7 C8 H8 120.4
C10 C9 C13 118.2(7)
C10 C9 C2 120.5(7)
C13 C9 C2 121.1(7)
C11 C10 C9 118.9(7)
C11 C10 H10 120.6
C9 C10 H10 120.6
N5 C11 C10 123.7(7)
N5 C11 H11 118.2
C10 C11 H11 118.2
C13 C12 N5 123.9(7)
C13 C12 H12 118.0
N5 C12 H12 118.0
C12 C13 C9 119.0(7)
C12 C13 H13 120.5
C9 C13 H13 120.5
C18 C14 C15 117.8(7)
C18 C14 C3 121.6(7)
C15 C14 C3 120.6(7)
C16 C15 C14 120.1(7)
C16 C15 H15 120.0
C14 C15 H15 120.0
N6 C16 C15 122.5(7)
N6 C16 H16 118.8
C15 C16 H16 118.8
N6 C17 C18 123.0(7)
N6 C17 H17 118.5
C18 C17 H17 118.5
C14 C18 C17 119.1(7)
C14 C18 H18 120.4
C17 C18 H18 120.4
N7 C19 N9 126.1(6)
N7 C19 C22 117.8(7)
N9 C19 C22 116.0(6)
N8 C20 N7 125.2(7)
N8 C20 C27 115.5(6)
N7 C20 C27 119.3(6)
N8 C21 N9 124.9(7)
N8 C21 C32 117.4(6)
N9 C21 C32 117.7(6)
C26 C22 C23 117.3(7)
C26 C22 C19 122.2(7)
C23 C22 C19 120.1(7)
C24 C23 C22 118.9(7)
C24 C23 H23 120.6
C22 C23 H23 120.6
N10 C24 C23 124.1(7)
N10 C24 H24 118.0
C23 C24 H24 118.0
N10 C25 C26 121.4(7)
N10 C25 H25 119.3
C26 C25 H25 119.3
C22 C26 C25 120.2(7)
C22 C26 H26 119.9
C25 C26 H26 119.9
C31 C27 C28 117.9(7)
C31 C27 C20 119.0(6)
C28 C27 C20 122.8(6)
C29 C28 C27 118.6(7)
C29 C28 H28 120.7
C27 C28 H28 120.7
N11 C29 C28 122.7(7)
N11 C29 H29 118.7
C28 C29 H29 118.7
N11 C30 C31 123.3(6)
N11 C30 H30 118.3
C31 C30 H30 118.3
C30 C31 C27 119.9(7)
C30 C31 H31 120.1
C27 C31 H31 120.1
C36 C32 C33 117.3(7)
C36 C32 C21 122.9(6)
C33 C32 C21 119.8(7)
C34 C33 C32 119.4(7)
C34 C33 H33 120.3
C32 C33 H33 120.3
N12 C34 C33 122.6(7)
N12 C34 H34 118.7
C33 C34 H34 118.7
N12 C35 C36 122.0(7)
N12 C35 H35 119.0
C36 C35 H35 119.0
C35 C36 C32 120.7(6)
C35 C36 H36 119.7
C32 C36 H36 119.7
C38 C37 C41 109.3(7)
C38 C37 C42 124.7(8)
C41 C37 C42 125.9(8)
C38 C37 Ir1 68.9(4)
C41 C37 Ir1 70.9(4)
C42 C37 Ir1 130.1(6)
C37 C38 C39 107.2(7)
C37 C38 C43 126.6(9)
C39 C38 C43 125.9(9)
C37 C38 Ir1 72.7(4)
C39 C38 Ir1 71.2(5)
C43 C38 Ir1 126.4(6)
C40 C39 C38 109.8(8)
C40 C39 C44 124.2(9)
C38 C39 C44 125.6(9)
C40 C39 Ir1 71.9(4)
C38 C39 Ir1 70.2(5)
C44 C39 Ir1 130.2(6)
C39 C40 C41 106.2(7)
C39 C40 C45 127.3(8)
C41 C40 C45 126.2(7)
C39 C40 Ir1 69.6(5)
C41 C40 Ir1 70.4(4)
C45 C40 Ir1 129.0(6)
C37 C41 C40 107.5(7)
C37 C41 C46 127.2(8)
C40 C41 C46 125.2(7)
C37 C41 Ir1 71.3(5)
C40 C41 Ir1 70.4(4)
C46 C41 Ir1 127.5(6)
C37 C42 H42A 109.5
C37 C42 H42B 109.5
H42A C42 H42B 109.5
C37 C42 H42C 109.5
H42A C42 H42C 109.5
H42B C42 H42C 109.5
C38 C43 H43A 109.5
C38 C43 H43B 109.5
H43A C43 H43B 109.5
C38 C43 H43C 109.5
H43A C43 H43C 109.5
H43B C43 H43C 109.5
C39 C44 H44A 109.5
C39 C44 H44B 109.5
H44A C44 H44B 109.5
C39 C44 H44C 109.5
H44A C44 H44C 109.5
H44B C44 H44C 109.5
C40 C45 H45A 109.5
C40 C45 H45B 109.5
H45A C45 H45B 109.5
C40 C45 H45C 109.5
H45A C45 H45C 109.5
H45B C45 H45C 109.5
C41 C46 H46A 109.5
C41 C46 H46B 109.5
H46A C46 H46B 109.5
C41 C46 H46C 109.5
H46A C46 H46C 109.5
H46B C46 H46C 109.5
C52 C47 H47A 109.5
C52 C47 H47B 109.5
H47A C47 H47B 109.5
C52 C47 H47C 109.5
H47A C47 H47C 109.5
H47B C47 H47C 109.5
C53 C48 H48A 109.5
C53 C48 H48B 109.5
H48A C48 H48B 109.5
C53 C48 H48C 109.5
H48A C48 H48C 109.5
H48B C48 H48C 109.5
C54 C49 H49A 109.5
C54 C49 H49B 109.5
H49A C49 H49B 109.5
C54 C49 H49C 109.5
H49A C49 H49C 109.5
H49B C49 H49C 109.5
C55 C50 H50A 109.5
C55 C50 H50B 109.5
H50A C50 H50B 109.5
C55 C50 H50C 109.5
H50A C50 H50C 109.5
H50B C50 H50C 109.5
C56 C51 H51A 109.5
C56 C51 H51B 109.5
H51A C51 H51B 109.5
C56 C51 H51C 109.5
H51A C51 H51C 109.5
H51B C51 H51C 109.5
C56 C52 C53 106.5(6)
C56 C52 C47 126.9(7)
C53 C52 C47 126.3(7)
C56 C52 Ir2 71.4(4)
C53 C52 Ir2 70.4(4)
C47 C52 Ir2 128.3(5)
C54 C53 C52 108.7(7)
C54 C53 C48 126.7(7)
C52 C53 C48 124.2(7)
C54 C53 Ir2 71.9(4)
C52 C53 Ir2 70.6(4)
C48 C53 Ir2 128.6(6)
C53 C54 C55 108.6(7)
C53 C54 C49 127.2(7)
C55 C54 C49 124.2(7)
C53 C54 Ir2 70.1(4)
C55 C54 Ir2 68.5(4)
C49 C54 Ir2 127.3(6)
C56 C55 C54 106.0(7)
C56 C55 C50 127.6(8)
C54 C55 C50 125.3(8)
C56 C55 Ir2 72.3(4)
C54 C55 Ir2 72.3(4)
C50 C55 Ir2 129.2(6)
C55 C56 C52 109.8(6)
C55 C56 C51 123.6(7)
C52 C56 C51 126.6(7)
C55 C56 Ir2 68.9(4)
C52 C56 Ir2 70.2(4)
C51 C56 Ir2 129.3(5)
C61 C57 C58 107.3(8)
C61 C57 C62 127.1(9)
C58 C57 C62 124.7(9)
C61 C57 Ir5 71.2(5)
C58 C57 Ir5 70.0(4)
C62 C57 Ir5 132.9(6)
C59 C58 C57 107.5(8)
C59 C58 C63 127.6(9)
C57 C58 C63 124.8(9)
C59 C58 Ir5 71.4(4)
C57 C58 Ir5 71.0(5)
C63 C58 Ir5 125.5(7)
C58 C59 C60 109.8(8)
C58 C59 C64 127.1(9)
C60 C59 C64 123.1(8)
C58 C59 Ir5 71.0(5)
C60 C59 Ir5 70.8(4)
C64 C59 Ir5 126.0(6)
C61 C60 C59 106.1(7)
C61 C60 C65 124.5(8)
C59 C60 C65 127.8(8)
C61 C60 Ir5 71.2(4)
C59 C60 Ir5 70.5(4)
C65 C60 Ir5 134.4(6)
C57 C61 C60 109.3(7)
C57 C61 C66 126.1(8)
C60 C61 C66 124.6(8)
C57 C61 Ir5 70.8(5)
C60 C61 Ir5 70.5(4)
C66 C61 Ir5 125.3(6)
C57 C62 H62A 109.5
C57 C62 H62B 109.5
H62A C62 H62B 109.5
C57 C62 H62C 109.5
H62A C62 H62C 109.5
H62B C62 H62C 109.5
C58 C63 H63A 109.5
C58 C63 H63B 109.5
H63A C63 H63B 109.5
C58 C63 H63C 109.5
H63A C63 H63C 109.5
H63B C63 H63C 109.5
C59 C64 H64A 109.5
C59 C64 H64B 109.5
H64A C64 H64B 109.5
C59 C64 H64C 109.5
H64A C64 H64C 109.5
H64B C64 H64C 109.5
C60 C65 H65A 109.5
C60 C65 H65B 109.5
H65A C65 H65B 109.5
C60 C65 H65C 109.5
H65A C65 H65C 109.5
H65B C65 H65C 109.5
C61 C66 H66A 109.5
C61 C66 H66B 109.5
H66A C66 H66B 109.5
C61 C66 H66C 109.5
H66A C66 H66C 109.5
H66B C66 H66C 109.5
C68 C67 C71 107.3(6)
C68 C67 C72 125.5(7)
C71 C67 C72 126.5(6)
C68 C67 Ir6 71.2(4)
C71 C67 Ir6 69.6(4)
C72 C67 Ir6 131.7(5)
C69 C68 C67 108.8(6)
C69 C68 C73 126.3(7)
C67 C68 C73 125.0(7)
C69 C68 Ir6 71.0(4)
C67 C68 Ir6 70.2(4)
C73 C68 Ir6 124.8(5)
C68 C69 C70 108.4(6)
C68 C69 C74 126.1(7)
C70 C69 C74 125.2(7)
C68 C69 Ir6 70.9(4)
C70 C69 Ir6 69.7(4)
C74 C69 Ir6 129.9(5)
C69 C70 C71 107.1(6)
C69 C70 C75 126.1(7)
C71 C70 C75 126.8(7)
C69 C70 Ir6 71.4(4)
C71 C70 Ir6 69.9(4)
C75 C70 Ir6 124.7(6)
C67 C71 C70 108.3(6)
C67 C71 C76 125.4(6)
C70 C71 C76 126.2(7)
C67 C71 Ir6 71.3(4)
C70 C71 Ir6 70.8(4)
C76 C71 Ir6 126.3(5)
C67 C72 H72A 109.5
C67 C72 H72B 109.5
H72A C72 H72B 109.5
C67 C72 H72C 109.5
H72A C72 H72C 109.5
H72B C72 H72C 109.5
C68 C73 H73A 109.5
C68 C73 H73B 109.5
H73A C73 H73B 109.5
C68 C73 H73C 109.5
H73A C73 H73C 109.5
H73B C73 H73C 109.5
C69 C74 H74A 109.5
C69 C74 H74B 109.5
H74A C74 H74B 109.5
C69 C74 H74C 109.5
H74A C74 H74C 109.5
H74B C74 H74C 109.5
C70 C75 H75A 109.5
C70 C75 H75B 109.5
H75A C75 H75B 109.5
C70 C75 H75C 109.5
H75A C75 H75C 109.5
H75B C75 H75C 109.5
C71 C76 H76A 109.5
C71 C76 H76B 109.5
H76A C76 H76B 109.5
C71 C76 H76C 109.5
H76A C76 H76C 109.5
H76B C76 H76C 109.5
C78 C77 C81 108.0(8)
C78 C77 C83 128.2(8)
C81 C77 C83 123.7(8)
C78 C77 Ir3 72.1(5)
C81 C77 Ir3 71.5(5)
C83 C77 Ir3 124.5(6)
C77 C78 C79 109.0(7)
C77 C78 C84 124.7(8)
C79 C78 C84 126.2(9)
C77 C78 Ir3 69.7(5)
C79 C78 Ir3 69.9(4)
C84 C78 Ir3 124.5(6)
C78 C79 C80 106.8(7)
C78 C79 C85 128.9(7)
C80 C79 C85 123.7(8)
C78 C79 Ir3 71.3(5)
C80 C79 Ir3 70.8(4)
C85 C79 Ir3 129.6(6)
C81 C80 C79 108.3(7)
C81 C80 C86 126.1(8)
C79 C80 C86 125.6(8)
C81 C80 Ir3 71.1(4)
C79 C80 Ir3 70.0(4)
C86 C80 Ir3 124.9(6)
C80 C81 C77 107.7(8)
C80 C81 C82 125.0(8)
C77 C81 C82 127.0(9)
C80 C81 Ir3 70.5(5)
C77 C81 Ir3 69.3(5)
C82 C81 Ir3 130.5(6)
C81 C82 H82A 109.5
C81 C82 H82B 109.5
H82A C82 H82B 109.5
C81 C82 H82C 109.5
H82A C82 H82C 109.5
H82B C82 H82C 109.5
C77 C83 H83A 109.5
C77 C83 H83B 109.5
H83A C83 H83B 109.5
C77 C83 H83C 109.5
H83A C83 H83C 109.5
H83B C83 H83C 109.5
C78 C84 H84A 109.5
C78 C84 H84B 109.5
H84A C84 H84B 109.5
C78 C84 H84C 109.5
H84A C84 H84C 109.5
H84B C84 H84C 109.5
C79 C85 H85A 109.5
C79 C85 H85B 109.5
H85A C85 H85B 109.5
C79 C85 H85C 109.5
H85A C85 H85C 109.5
H85B C85 H85C 109.5
C80 C86 H86A 109.5
C80 C86 H86B 109.5
H86A C86 H86B 109.5
C80 C86 H86C 109.5
H86A C86 H86C 109.5
H86B C86 H86C 109.5
C88 C87 C91 108.2(6)
C88 C87 C92 126.9(7)
C91 C87 C92 124.9(7)
C88 C87 Ir4 69.2(4)
C91 C87 Ir4 71.3(4)
C92 C87 Ir4 126.4(5)
C87 C88 C89 108.7(7)
C87 C88 C93 126.5(7)
C89 C88 C93 124.5(7)
C87 C88 Ir4 71.7(4)
C89 C88 Ir4 72.4(4)
C93 C88 Ir4 126.6(6)
C90 C89 C88 106.6(6)
C90 C89 C94 125.6(7)
C88 C89 C94 127.4(7)
C90 C89 Ir4 71.6(4)
C88 C89 Ir4 68.3(4)
C94 C89 Ir4 130.4(5)
C89 C90 C91 110.1(7)
C89 C90 C95 126.2(7)
C91 C90 C95 123.6(7)
C89 C90 Ir4 70.2(4)
C91 C90 Ir4 70.2(4)
C95 C90 Ir4 124.0(5)
C90 C91 C87 106.3(7)
C90 C91 C96 125.4(7)
C87 C91 C96 127.9(7)
C90 C91 Ir4 71.4(4)
C87 C91 Ir4 69.5(4)
C96 C91 Ir4 129.6(5)
C87 C92 H92A 109.5
C87 C92 H92B 109.5
H92A C92 H92B 109.5
C87 C92 H92C 109.5
H92A C92 H92C 109.5
H92B C92 H92C 109.5
C88 C93 H93A 109.5
C88 C93 H93B 109.5
H93A C93 H93B 109.5
C88 C93 H93C 109.5
H93A C93 H93C 109.5
H93B C93 H93C 109.5
C89 C94 H94A 109.5
C89 C94 H94B 109.5
H94A C94 H94B 109.5
C89 C94 H94C 109.5
H94A C94 H94C 109.5
H94B C94 H94C 109.5
C90 C95 H95A 109.5
C90 C95 H95B 109.5
H95A C95 H95B 109.5
C90 C95 H95C 109.5
H95A C95 H95C 109.5
H95B C95 H95C 109.5
C91 C96 H96A 109.5
C91 C96 H96B 109.5
H96A C96 H96B 109.5
C91 C96 H96C 109.5
H96A C96 H96C 109.5
H96B C96 H96C 109.5
C102 C97 C98 117.1(9)
C102 C97 C112 121.9(9)
C98 C97 C112 120.8(9)
C99 C98 C97 120.9(11)
C99 C98 H98 119.5
C97 C98 H98 119.5
C98 C99 C100 121.6(11)
C98 C99 H99 119.2
C100 C99 H99 119.2
C99 C100 C101 118.9(10)
C99 C100 C103 120.5(9)
C101 C100 C103 120.0(9)
C100 C101 C102 119.7(11)
C100 C101 H101 120.1
C102 C101 H101 120.1
C97 C102 C101 121.4(10)
C97 C102 H102 119.3
C101 C102 H102 119.3
C108 C103 C104 125.9(8)
C108 C103 C100 115.2(8)
C104 C103 C100 118.9(8)
C103 C104 N18 124.4(8)
C103 C104 C105 127.2(8)
N18 C104 C105 108.2(7)
C106 C105 C104 108.3(7)
C106 C105 H105 125.9
C104 C105 H105 125.9
C105 C106 C107 105.3(7)
C105 C106 H106 127.4
C107 C106 H106 127.4
N18 C107 C106 112.2(7)
N18 C107 H107 123.9
C106 C107 H107 123.9
C103 C108 N17 124.0(7)
C103 C108 C109 127.4(8)
N17 C108 C109 108.4(8)
C110 C109 C108 106.9(8)
C110 C109 H109 126.6
C108 C109 H109 126.6
C111 C110 C109 106.5(8)
C111 C110 H110 126.7
C109 C110 H110 126.7
N17 C111 C110 112.2(8)
N17 C111 H111 123.9
C110 C111 H111 123.9
C117 C112 C113 125.6(7)
C117 C112 C97 119.4(7)
C113 C112 C97 114.9(8)
C112 C113 N20 124.9(7)
C112 C113 C114 127.2(8)
N20 C113 C114 107.8(7)
C115 C114 C113 106.8(8)
C115 C114 H114 126.6
C113 C114 H114 126.6
C116 C115 C114 107.1(8)
C116 C115 H115 126.5
C114 C115 H115 126.5
N20 C116 C115 111.0(8)
N20 C116 H116 124.5
C115 C116 H116 124.5
N19 C117 C112 124.1(7)
N19 C117 C118 107.5(7)
C112 C117 C118 128.2(8)
C119 C118 C117 108.9(8)
C119 C118 H118 125.5
C117 C118 H118 125.5
C118 C119 C120 105.5(8)
C118 C119 H119 127.3
C120 C119 H119 127.3
N19 C120 C119 111.0(8)
N19 C120 H120 124.5
C119 C120 H120 124.5
C126 C121 C122 119.5(7)
C126 C121 C136 120.3(7)
C122 C121 C136 120.2(7)
C123 C122 C121 120.2(7)
C123 C122 H122 119.9
C121 C122 H122 119.9
C124 C123 C122 121.9(7)
C124 C123 H123 119.1
C122 C123 H123 119.1
C123 C124 C125 117.8(7)
C123 C124 C127 122.3(7)
C125 C124 C127 119.8(7)
C124 C125 C126 120.3(8)
C124 C125 H125 119.9
C126 C125 H125 119.9
C121 C126 C125 120.3(8)
C121 C126 H126 119.9
C125 C126 H126 119.9
C132 C127 C128 125.5(7)
C132 C127 C124 116.8(7)
C128 C127 C124 117.7(7)
N13 C128 C127 124.8(7)
N13 C128 C129 108.3(7)
C127 C128 C129 126.8(7)
C130 C129 C128 106.6(7)
C130 C129 H129 126.7
C128 C129 H129 126.7
C129 C130 C131 107.4(7)
C129 C130 H130 126.3
C131 C130 H130 126.3
N13 C131 C130 111.1(7)
N13 C131 H131 124.4
C130 C131 H131 124.4
C127 C132 N14 125.1(7)
C127 C132 C133 127.0(7)
N14 C132 C133 107.7(6)
C134 C133 C132 107.8(7)
C134 C133 H133 126.1
C132 C133 H133 126.1
C133 C134 C135 106.5(7)
C133 C134 H134 126.7
C135 C134 H134 126.7
N14 C135 C134 110.5(7)
N14 C135 H135 124.7
C134 C135 H135 124.7
C141 C136 C137 126.2(7)
C141 C136 C121 117.0(6)
C137 C136 C121 116.7(6)
C136 C137 N16 124.3(6)
C136 C137 C138 128.4(7)
N16 C137 C138 107.3(6)
C139 C138 C137 108.0(7)
C139 C138 H138 126.0
C137 C138 H138 126.0
C138 C139 C140 106.4(7)
C138 C139 H139 126.8
C140 C139 H139 126.8
N16 C140 C139 110.6(7)
N16 C140 H140 124.7
C139 C140 H140 124.7
C136 C141 N15 125.1(7)
C136 C141 C142 126.4(7)
N15 C141 C142 108.4(6)
C143 C142 C141 106.2(7)
C143 C142 H142 126.9
C141 C142 H142 126.9
C142 C143 C144 107.4(7)
C142 C143 H143 126.3
C144 C143 H143 126.3
N15 C144 C143 111.2(7)
N15 C144 H144 124.4
C143 C144 H144 124.4
C150 C145 C146 118.1(7)
C150 C145 C160 120.2(7)
C146 C145 C160 121.6(7)
C147 C146 C145 121.5(7)
C147 C146 H146 119.2
C145 C146 H146 119.2
C146 C147 C148 120.4(8)
C146 C147 H147 119.8
C148 C147 H147 119.8
C149 C148 C147 118.5(7)
C149 C148 C151 120.1(7)
C147 C148 C151 121.4(7)
C148 C149 C150 121.5(8)
C148 C149 H149 119.2
C150 C149 H149 119.2
C145 C150 C149 119.6(8)
C145 C150 H150 120.2
C149 C150 H150 120.2
C156 C151 C152 124.7(7)
C156 C151 C148 118.4(7)
C152 C151 C148 116.7(7)
N22 C152 C151 125.4(7)
N22 C152 C153 108.1(7)
C151 C152 C153 126.4(7)
C154 C153 C152 107.3(8)
C154 C153 H153 126.4
C152 C153 H153 126.4
C153 C154 C155 106.7(8)
C153 C154 H154 126.6
C155 C154 H154 126.6
N22 C155 C154 110.9(8)
N22 C155 H155 124.5
C154 C155 H155 124.5
C151 C156 N21 125.5(7)
C151 C156 C157 126.0(7)
N21 C156 C157 108.3(7)
C158 C157 C156 107.1(7)
C158 C157 H157 126.5
C156 C157 H157 126.5
C157 C158 C159 106.8(7)
C157 C158 H158 126.6
C159 C158 H158 126.6
N21 C159 C158 110.7(7)
N21 C159 H159 124.7
C158 C159 H159 124.7
C161 C160 C165 126.8(7)
C161 C160 C145 118.7(6)
C165 C160 C145 114.3(7)
C160 C161 N23 124.8(6)
C160 C161 C162 127.0(7)
N23 C161 C162 108.2(6)
C163 C162 C161 107.2(7)
C163 C162 H162 126.4
C161 C162 H162 126.4
C162 C163 C164 106.0(7)
C162 C163 H163 127.0
C164 C163 H163 127.0
N23 C164 C163 112.0(7)
N23 C164 H164 124.0
C163 C164 H164 124.0
N24 C165 C166 108.9(6)
N24 C165 C160 123.0(7)
C166 C165 C160 128.0(7)
C167 C166 C165 107.1(7)
C167 C166 H166 126.4
C165 C166 H166 126.4
C166 C167 C168 106.6(7)
C166 C167 H167 126.7
C168 C167 H167 126.7
N24 C168 C167 111.4(7)
N24 C168 H168 124.3
C167 C168 H168 124.3
C170 C169 C175 121.0(9)
C170 C169 C174 120.2(8)
C175 C169 C174 118.8(9)
C169 C170 C171 120.8(8)
C169 C170 C178 119.1(9)
C171 C170 C178 120.1(9)
C172 C171 C181 120.9(10)
C172 C171 C170 119.7(8)
C181 C171 C170 119.4(10)
C184 C172 C171 119.4(10)
C184 C172 C173 121.3(10)
C171 C172 C173 119.3(8)
C172 C173 C174 120.9(8)
C172 C173 C187 118.3(10)
C174 C173 C187 120.7(9)
C190 C174 C169 120.4(9)
C190 C174 C173 120.6(9)
C169 C174 C173 119.0(8)
C169 C175 C176 117.7(11)
C169 C175 C192 117.5(11)
C176 C175 C192 124.8(11)
C177 C176 C175 123.2(12)
C177 C176 H176 118.4
C175 C176 H176 118.4
C176 C177 C178 122.8(10)
C176 C177 H177 118.6
C178 C177 H177 118.6
C179 C178 C177 124.3(12)
C179 C178 C170 119.4(13)
C177 C178 C170 116.2(10)
C178 C179 C180 121.1(13)
C178 C179 H179 119.4
C180 C179 H179 119.4
C179 C180 C181 124.2(11)
C179 C180 H180 117.9
C181 C180 H180 117.9
C182 C181 C180 126.8(12)
C182 C181 C171 117.5(12)
C180 C181 C171 115.7(12)
C183 C182 C181 121.5(11)
C183 C182 H182 119.2
C181 C182 H182 119.2
C182 C183 C184 122.1(11)
C182 C183 H183 119.0
C184 C183 H183 119.0
C185 C184 C172 118.0(12)
C185 C184 C183 123.4(12)
C172 C184 C183 118.6(12)
C186 C185 C184 123.0(12)
C186 C185 H185 118.5
C184 C185 H185 118.5
C185 C186 C187 119.9(11)
C185 C186 H186 120.0
C187 C186 H186 120.0
C186 C187 C188 123.4(12)
C186 C187 C173 119.4(12)
C188 C187 C173 117.1(11)
C189 C188 C187 123.0(11)
C189 C188 H188 118.5
C187 C188 H188 118.5
C188 C189 C190 120.8(10)
C188 C189 H189 119.6
C190 C189 H189 119.6
C191 C190 C174 120.6(11)
C191 C190 C189 121.8(10)
C174 C190 C189 117.7(11)
C192 C191 C190 119.8(10)
C192 C191 H191 120.1
C190 C191 H191 120.1
C191 C192 C175 122.9(11)
C191 C192 H192 118.6
C175 C192 H192 118.6
C198 C193 C194 119.8(8)
C198 C193 C202 120.7(9)
C194 C193 C202 119.4(9)
C195 C194 C205 120.2(9)
C195 C194 C193 119.9(9)
C205 C194 C193 119.9(9)
C194 C195 C196 120.8(8)
C194 C195 C208 121.9(9)
C196 C195 C208 117.3(9)
C197 C196 C195 119.5(8)
C197 C196 C211 120.0(9)
C195 C196 C211 120.5(9)
C198 C197 C196 119.5(8)
C198 C197 C214 120.8(9)
C196 C197 C214 119.7(8)
C197 C198 C193 120.4(8)
C197 C198 C199 119.0(9)
C193 C198 C199 120.6(9)
C216 C199 C200 123.4(10)
C216 C199 C198 119.1(10)
C200 C199 C198 117.5(10)
C201 C200 C199 121.4(10)
C201 C200 H200 119.3
C199 C200 H200 119.3
C202 C201 C200 121.8(10)
C202 C201 H201 119.1
C200 C201 H201 119.1
C201 C202 C203 123.2(10)
C201 C202 C193 118.0(10)
C203 C202 C193 118.8(10)
C204 C203 C202 121.3(11)
C204 C203 H203 119.3
C202 C203 H203 119.3
C203 C204 C205 121.4(10)
C203 C204 H204 119.3
C205 C204 H204 119.3
C204 C205 C194 119.1(10)
C204 C205 C206 124.4(10)
C194 C205 C206 116.5(10)
C207 C206 C205 123.9(10)
C207 C206 H206 118.1
C205 C206 H206 118.1
C206 C207 C208 119.6(10)
C206 C207 H207 120.2
C208 C207 H207 120.2
C209 C208 C195 120.6(10)
C209 C208 C207 121.6(10)
C195 C208 C207 117.8(10)
C210 C209 C208 121.6(10)
C210 C209 H209 119.2
C208 C209 H209 119.2
C209 C210 C211 121.4(10)
C209 C210 H210 119.3
C211 C210 H210 119.3
C210 C211 C212 124.5(10)
C210 C211 C196 118.5(10)
C212 C211 C196 117.0(9)
C213 C212 C211 122.7(10)
C213 C212 H212 118.6
C211 C212 H212 118.6
C212 C213 C214 122.4(9)
C212 C213 H213 118.8
C214 C213 H213 118.8
C213 C214 C215 124.5(9)
C213 C214 C197 118.1(9)
C215 C214 C197 117.3(9)
C216 C215 C214 121.8(9)
C216 C215 H215 119.1
C214 C215 H215 119.1
C215 C216 C199 122.0(10)
C215 C216 H216 119.0
C199 C216 H216 119.0
C222 C217 C223 120.2(7)
C222 C217 C218 121.0(7)
C223 C217 C218 118.8(7)
C226 C218 C219 120.6(7)
C226 C218 C217 120.9(7)
C219 C218 C217 118.4(7)
C220 C219 C229 120.8(8)
C220 C219 C218 120.3(7)
C229 C219 C218 119.0(8)
C219 C220 C232 119.8(7)
C219 C220 C221 120.8(7)
C232 C220 C221 119.5(8)
C235 C221 C222 120.9(7)
C235 C221 C220 120.2(8)
C222 C221 C220 118.9(7)
C221 C222 C217 120.5(7)
C221 C222 C238 119.3(7)
C217 C222 C238 120.2(7)
C224 C223 C240 121.8(8)
C224 C223 C217 119.4(8)
C240 C223 C217 118.8(8)
C225 C224 C223 121.3(8)
C225 C224 H224 119.4
C223 C224 H224 119.4
C224 C225 C226 121.0(8)
C224 C225 H225 119.5
C226 C225 H225 119.5
C218 C226 C227 119.1(8)
C218 C226 C225 118.5(8)
C227 C226 C225 122.5(8)
C228 C227 C226 121.2(9)
C228 C227 H227 119.4
C226 C227 H227 119.4
C227 C228 C229 121.2(9)
C227 C228 H228 119.4
C229 C228 H228 119.4
C230 C229 C219 118.0(8)
C230 C229 C228 123.2(8)
C219 C229 C228 118.9(8)
C231 C230 C229 121.0(8)
C231 C230 H230 119.5
C229 C230 H230 119.5
C230 C231 C232 122.0(8)
C230 C231 H231 119.0
C232 C231 H231 119.0
C233 C232 C231 122.9(8)
C233 C232 C220 118.6(8)
C231 C232 C220 118.4(8)
C234 C233 C232 122.3(8)
C234 C233 H233 118.8
C232 C233 H233 118.8
C233 C234 C235 120.9(8)
C233 C234 H234 119.6
C235 C234 H234 119.6
C221 C235 C234 118.5(9)
C221 C235 C236 119.4(8)
C234 C235 C236 122.1(9)
C237 C236 C235 119.5(8)
C237 C236 H236 120.2
C235 C236 H236 120.2
C236 C237 C238 123.0(8)
C236 C237 H237 118.5
C238 C237 H237 118.5
C237 C238 C239 123.9(8)
C237 C238 C222 117.9(8)
C239 C238 C222 118.1(8)
C240 C239 C238 121.9(8)
C240 C239 H239 119.0
C238 C239 H239 119.0
C239 C240 C223 120.7(8)
C239 C240 H240 119.7
C223 C240 H240 119.7
F1 C241 F2 108.4(7)
F1 C241 F3 108.3(7)
F2 C241 F3 107.6(7)
F1 C241 S2 111.1(6)
F2 C241 S2 111.3(6)
F3 C241 S2 109.9(6)
F8 C242 F7 109.6(7)
F8 C242 F9 108.0(9)
F7 C242 F9 106.7(8)
F8 C242 S1 113.0(7)
F7 C242 S1 109.5(7)
F9 C242 S1 109.8(6)
F14 C243 F15 108.0(8)
F14 C243 F13 107.2(8)
F15 C243 F13 106.1(8)
F14 C243 S4 111.8(6)
F15 C243 S4 112.9(7)
F13 C243 S4 110.5(7)
F10 C244 F12 108.6(8)
F10 C244 F11 106.7(8)
F12 C244 F11 108.3(8)
F10 C244 S5 112.0(7)
F12 C244 S5 110.8(8)
F11 C244 S5 110.3(6)
F4 C245 F5 107.1(8)
F4 C245 F6 108.3(7)
F5 C245 F6 106.8(8)
F4 C245 S3 112.0(7)
F5 C245 S3 111.7(6)
F6 C245 S3 110.6(7)
F18 C246 F17 108.1(14)
F18 C246 F16 108.2(14)
F17 C246 F16 108.4(12)
F18 C246 S6 111.0(10)
F17 C246 S6 109.7(11)
F16 C246 S6 111.4(12)
C1E O1E C3E 111.0(8)
O1E C1E C2E 107.4(8)
O1E C1E H1E1 110.2
C2E C1E H1E1 110.2
O1E C1E H1E2 110.2
C2E C1E H1E2 110.2
H1E1 C1E H1E2 108.5
C1E C2E H2E1 109.5
C1E C2E H2E2 109.5
H2E1 C2E H2E2 109.5
C1E C2E H2E3 109.5
H2E1 C2E H2E3 109.5
H2E2 C2E H2E3 109.5
O1E C3E C4E 108.1(9)
O1E C3E H3E1 110.1
C4E C3E H3E1 110.1
O1E C3E H3E2 110.1
C4E C3E H3E2 110.1
H3E1 C3E H3E2 108.4
C3E C4E H4E1 109.5
C3E C4E H4E2 109.5
H4E1 C4E H4E2 109.5
C3E C4E H4E3 109.5
H4E1 C4E H4E3 109.5
H4E2 C4E H4E3 109.5
C7E O2E C5E 109.2(9)
O2E C5E C6E 111.2(10)
O2E C5E H5E1 109.4
C6E C5E H5E1 109.4
O2E C5E H5E2 109.4
C6E C5E H5E2 109.4
H5E1 C5E H5E2 108.0
C5E C6E H6E1 109.5
C5E C6E H6E2 109.5
H6E1 C6E H6E2 109.5
C5E C6E H6E3 109.5
H6E1 C6E H6E3 109.5
H6E2 C6E H6E3 109.5
O2E C7E C8E 112.7(9)
O2E C7E H7E1 109.1
C8E C7E H7E1 109.1
O2E C7E H7E2 109.1
C8E C7E H7E2 109.1
H7E1 C7E H7E2 107.8
C7E C8E H8E1 109.5
C7E C8E H8E2 109.5
H8E1 C8E H8E2 109.5
C7E C8E H8E3 109.5
H8E1 C8E H8E3 109.5
H8E2 C8E H8E3 109.5

loop_
_geom_bond_atom_site_label_1
_geom_bond_atom_site_label_2
_geom_bond_distance
Ir1 N17 2.068(7)
Ir1 N18 2.069(6)
Ir1 N4 2.147(6)
Ir1 C38 2.149(7)
Ir1 C39 2.161(8)
Ir1 C40 2.192(7)
Ir1 C41 2.193(7)
Ir1 C37 2.199(8)
Ir2 N20 2.073(6)
Ir2 N19 2.082(6)
Ir2 C55 2.142(7)
Ir2 N10 2.163(6)
Ir2 C53 2.169(8)
Ir2 C52 2.172(7)
Ir2 C56 2.188(7)
Ir2 C54 2.193(7)
Ir3 N22 2.073(6)
Ir3 N21 2.084(6)
Ir3 N5 2.124(6)
Ir3 C77 2.152(8)
Ir3 C79 2.164(8)
Ir3 C80 2.175(8)
Ir3 C78 2.183(8)
Ir3 C81 2.182(8)
Ir4 N24 2.075(6)
Ir4 N23 2.090(6)
Ir4 C88 2.124(7)
Ir4 N12 2.120(6)
Ir4 C87 2.157(7)
Ir4 C89 2.178(7)
Ir4 C91 2.182(7)
Ir4 C90 2.196(7)
Ir5 N13 2.069(6)
Ir5 N14 2.098(6)
Ir5 N6 2.149(7)
Ir5 C59 2.183(7)
Ir5 C58 2.179(8)
Ir5 C60 2.187(8)
Ir5 C61 2.197(8)
Ir5 C57 2.191(8)
Ir6 N15 2.084(6)
Ir6 N16 2.103(5)
Ir6 N11 2.115(6)
Ir6 C71 2.148(7)
Ir6 C70 2.160(7)
Ir6 C67 2.170(6)
Ir6 C68 2.183(7)
Ir6 C69 2.184(7)
S1 O7 1.441(6)
S1 O9 1.438(7)
S1 O8 1.450(6)
S1 C242 1.862(11)
S2 O2 1.431(6)
S2 O1 1.437(6)
S2 O3 1.436(6)
S2 C241 1.848(9)
S3 O5 1.430(6)
S3 O6 1.436(6)
S3 O4 1.441(6)
S3 C245 1.823(10)
S4 O11 1.431(7)
S4 O12 1.442(6)
S4 O10 1.447(6)
S4 C243 1.808(10)
S5 O13 1.435(7)
S5 O15 1.438(7)
S5 O14 1.442(7)
S5 C244 1.832(11)
S6 O18 1.416(8)
S6 O17 1.433(8)
S6 O16 1.439(8)
S6 C246 1.831(16)
F1 C241 1.326(10)
F2 C241 1.321(10)
F3 C241 1.330(11)
F4 C245 1.316(11)
F5 C245 1.341(10)
F6 C245 1.345(11)
F7 C242 1.345(10)
F8 C242 1.274(11)
F9 C242 1.362(12)
F10 C244 1.320(11)
F11 C244 1.357(11)
F12 C244 1.312(11)
F13 C243 1.349(11)
F14 C243 1.332(10)
F15 C243 1.326(11)
F16 C246 1.332(18)
F17 C246 1.335(16)
F18 C246 1.299(18)
N1 C1 1.334(10)
N1 C3 1.366(9)
N2 C1 1.330(10)
N2 C2 1.351(10)
N3 C3 1.330(10)
N3 C2 1.329(10)
N4 C7 1.343(10)
N4 C6 1.358(9)
N5 C11 1.355(9)
N5 C12 1.365(10)
N6 C17 1.334(9)
N6 C16 1.346(10)
N7 C19 1.343(9)
N7 C20 1.346(9)
N8 C21 1.333(9)
N8 C20 1.336(9)
N9 C21 1.343(9)
N9 C19 1.339(10)
N10 C24 1.328(10)
N10 C25 1.353(10)
N11 C30 1.343(9)
N11 C29 1.354(9)
N12 C34 1.345(9)
N12 C35 1.360(9)
N13 C131 1.353(10)
N13 C128 1.404(9)
N14 C135 1.330(10)
N14 C132 1.396(9)
N15 C144 1.344(9)
N15 C141 1.394(9)
N16 C140 1.338(9)
N16 C137 1.394(9)
N17 C111 1.343(10)
N17 C108 1.407(11)
N18 C107 1.338(10)
N18 C104 1.406(10)
N19 C120 1.338(10)
N19 C117 1.392(10)
N20 C116 1.353(10)
N20 C113 1.399(10)
N21 C159 1.334(10)
N21 C156 1.403(9)
N22 C155 1.336(11)
N22 C152 1.388(10)
N23 C164 1.324(10)
N23 C161 1.405(9)
N24 C168 1.347(9)
N24 C165 1.393(9)
C1 C4 1.506(10)
C2 C9 1.483(12)
C3 C14 1.492(10)
C4 C8 1.363(11)
C4 C5 1.375(11)
C5 C6 1.396(10)
C5 H5 0.9500
C6 H6 0.9500
C7 C8 1.394(10)
C7 H7 0.9500
C8 H8 0.9500
C9 C10 1.387(11)
C9 C13 1.405(10)
C10 C11 1.384(11)
C10 H10 0.9500
C11 H11 0.9500
C12 C13 1.362(12)
C12 H12 0.9500
C13 H13 0.9500
C14 C18 1.380(11)
C14 C15 1.383(10)
C15 C16 1.374(11)
C15 H15 0.9500
C16 H16 0.9500
C17 C18 1.392(11)
C17 H17 0.9500
C18 H18 0.9500
C19 C22 1.472(9)
C20 C27 1.476(9)
C21 C32 1.469(10)
C22 C26 1.370(11)
C22 C23 1.405(10)
C23 C24 1.365(10)
C23 H23 0.9500
C24 H24 0.9500
C25 C26 1.396(10)
C25 H25 0.9500
C26 H26 0.9500
C27 C31 1.389(9)
C27 C28 1.402(10)
C28 C29 1.384(10)
C28 H28 0.9500
C29 H29 0.9500
C30 C31 1.356(10)
C30 H30 0.9500
C31 H31 0.9500
C32 C36 1.382(10)
C32 C33 1.408(10)
C33 C34 1.368(10)
C33 H33 0.9500
C34 H34 0.9500
C35 C36 1.359(10)
C35 H35 0.9500
C36 H36 0.9500
C37 C38 1.431(13)
C37 C41 1.423(11)
C37 C42 1.498(12)
C38 C39 1.425(13)
C38 C43 1.504(12)
C39 C40 1.434(11)
C39 C44 1.516(12)
C40 C41 1.470(11)
C40 C45 1.498(11)
C41 C46 1.493(11)
C42 H42A 0.9800
C42 H42B 0.9800
C42 H42C 0.9800
C43 H43A 0.9800
C43 H43B 0.9800
C43 H43C 0.9800
C44 H44A 0.9800
C44 H44B 0.9800
C44 H44C 0.9800
C45 H45A 0.9800
C45 H45B 0.9800
C45 H45C 0.9800
C46 H46A 0.9800
C46 H46B 0.9800
C46 H46C 0.9800
C47 C52 1.489(11)
C47 H47A 0.9800
C47 H47B 0.9800
C47 H47C 0.9800
C48 C53 1.513(11)
C48 H48A 0.9800
C48 H48B 0.9800
C48 H48C 0.9800
C49 C54 1.492(11)
C49 H49A 0.9800
C49 H49B 0.9800
C49 H49C 0.9800
C50 C55 1.486(11)
C50 H50A 0.9800
C50 H50B 0.9800
C50 H50C 0.9800
C51 C56 1.496(11)
C51 H51A 0.9800
C51 H51B 0.9800
C51 H51C 0.9800
C52 C56 1.435(11)
C52 C53 1.446(10)
C53 C54 1.420(11)
C54 C55 1.453(11)
C55 C56 1.436(10)
C57 C61 1.426(12)
C57 C58 1.460(13)
C57 C62 1.473(13)
C58 C59 1.406(13)
C58 C63 1.495(13)
C59 C60 1.446(12)
C59 C64 1.509(12)
C60 C61 1.441(12)
C60 C65 1.485(12)
C61 C66 1.516(12)
C62 H62A 0.9800
C62 H62B 0.9800
C62 H62C 0.9800
C63 H63A 0.9800
C63 H63B 0.9800
C63 H63C 0.9800
C64 H64A 0.9800
C64 H64B 0.9800
C64 H64C 0.9800
C65 H65A 0.9800
C65 H65B 0.9800
C65 H65C 0.9800
C66 H66A 0.9800
C66 H66B 0.9800
C66 H66C 0.9800
C67 C68 1.440(9)
C67 C71 1.445(10)
C67 C72 1.487(9)
C68 C69 1.424(11)
C68 C73 1.483(11)
C69 C70 1.447(11)
C69 C74 1.506(10)
C70 C71 1.447(10)
C70 C75 1.486(11)
C71 C76 1.518(10)
C72 H72A 0.9800
C72 H72B 0.9800
C72 H72C 0.9800
C73 H73A 0.9800
C73 H73B 0.9800
C73 H73C 0.9800
C74 H74A 0.9800
C74 H74B 0.9800
C74 H74C 0.9800
C75 H75A 0.9800
C75 H75B 0.9800
C75 H75C 0.9800
C76 H76A 0.9800
C76 H76B 0.9800
C76 H76C 0.9800
C77 C78 1.419(12)
C77 C81 1.453(11)
C77 C83 1.501(12)
C78 C79 1.445(12)
C78 C84 1.492(12)
C79 C80 1.455(12)
C79 C85 1.507(11)
C80 C81 1.434(12)
C80 C86 1.472(12)
C81 C82 1.495(13)
C82 H82A 0.9800
C82 H82B 0.9800
C82 H82C 0.9800
C83 H83A 0.9800
C83 H83B 0.9800
C83 H83C 0.9800
C84 H84A 0.9800
C84 H84B 0.9800
C84 H84C 0.9800
C85 H85A 0.9800
C85 H85B 0.9800
C85 H85C 0.9800
C86 H86A 0.9800
C86 H86B 0.9800
C86 H86C 0.9800
C87 C88 1.432(11)
C87 C91 1.455(11)
C87 C92 1.504(10)
C88 C89 1.448(10)
C88 C93 1.495(11)
C89 C90 1.430(11)
C89 C94 1.494(11)
C90 C91 1.440(10)
C90 C95 1.498(11)
C91 C96 1.495(11)
C92 H92A 0.9800
C92 H92B 0.9800
C92 H92C 0.9800
C93 H93A 0.9800
C93 H93B 0.9800
C93 H93C 0.9800
C94 H94A 0.9800
C94 H94B 0.9800
C94 H94C 0.9800
C95 H95A 0.9800
C95 H95B 0.9800
C95 H95C 0.9800
C96 H96A 0.9800
C96 H96B 0.9800
C96 H96C 0.9800
C97 C102 1.363(15)
C97 C98 1.394(14)
C97 C112 1.487(11)
C98 C99 1.354(16)
C98 H98 0.9500
C99 C100 1.359(15)
C99 H99 0.9500
C100 C101 1.360(15)
C100 C103 1.498(12)
C101 C102 1.399(14)
C101 H101 0.9500
C102 H102 0.9500
C103 C108 1.382(12)
C103 C104 1.396(12)
C104 C105 1.412(12)
C105 C106 1.379(13)
C105 H105 0.9500
C106 C107 1.412(11)
C106 H106 0.9500
C107 H107 0.9500
C108 C109 1.425(12)
C109 C110 1.387(13)
C109 H109 0.9500
C110 C111 1.393(12)
C110 H110 0.9500
C111 H111 0.9500
C112 C117 1.375(12)
C112 C113 1.402(11)
C113 C114 1.438(12)
C114 C115 1.391(13)
C114 H114 0.9500
C115 C116 1.398(12)
C115 H115 0.9500
C116 H116 0.9500
C117 C118 1.406(11)
C118 C119 1.361(13)
C118 H118 0.9500
C119 C120 1.412(12)
C119 H119 0.9500
C120 H120 0.9500
C121 C126 1.360(12)
C121 C122 1.392(11)
C121 C136 1.499(10)
C122 C123 1.384(11)
C122 H122 0.9500
C123 C124 1.383(11)
C123 H123 0.9500
C124 C125 1.394(11)
C124 C127 1.486(10)
C125 C126 1.427(12)
C125 H125 0.9500
C126 H126 0.9500
C127 C132 1.388(11)
C127 C128 1.396(10)
C128 C129 1.435(10)
C129 C130 1.382(12)
C129 H129 0.9500
C130 C131 1.399(11)
C130 H130 0.9500
C131 H131 0.9500
C132 C133 1.411(10)
C133 C134 1.367(12)
C133 H133 0.9500
C134 C135 1.412(12)
C134 H134 0.9500
C135 H135 0.9500
C136 C141 1.395(10)
C136 C137 1.386(10)
C137 C138 1.414(10)
C138 C139 1.375(11)
C138 H138 0.9500
C139 C140 1.401(10)
C139 H139 0.9500
C140 H140 0.9500
C141 C142 1.434(10)
C142 C143 1.378(11)
C142 H142 0.9500
C143 C144 1.395(11)
C143 H143 0.9500
C144 H144 0.9500
C145 C150 1.399(11)
C145 C146 1.404(11)
C145 C160 1.491(10)
C146 C147 1.371(11)
C146 H146 0.9500
C147 C148 1.400(12)
C147 H147 0.9500
C148 C149 1.383(12)
C148 C151 1.481(11)
C149 C150 1.398(12)
C149 H149 0.9500
C150 H150 0.9500
C151 C156 1.382(11)
C151 C152 1.422(11)
C152 C153 1.427(12)
C153 C154 1.359(13)
C153 H153 0.9500
C154 C155 1.410(12)
C154 H154 0.9500
C155 H155 0.9500
C156 C157 1.439(11)
C157 C158 1.361(12)
C157 H157 0.9500
C158 C159 1.437(12)
C158 H158 0.9500
C159 H159 0.9500
C160 C161 1.372(11)
C160 C165 1.417(10)
C161 C162 1.425(10)
C162 C163 1.377(12)
C162 H162 0.9500
C163 C164 1.413(11)
C163 H163 0.9500
C164 H164 0.9500
C165 C166 1.417(10)
C166 C167 1.368(12)
C166 H166 0.9500
C167 C168 1.403(10)
C167 H167 0.9500
C168 H168 0.9500
C169 C170 1.402(12)
C169 C175 1.416(13)
C169 C174 1.417(13)
C170 C171 1.422(13)
C170 C178 1.455(13)
C171 C172 1.417(14)
C171 C181 1.435(13)
C172 C184 1.410(12)
C172 C173 1.416(14)
C173 C174 1.429(13)
C173 C187 1.436(13)
C174 C190 1.408(12)
C175 C176 1.409(17)
C175 C192 1.455(18)
C176 C177 1.287(18)
C176 H176 0.9500
C177 C178 1.442(18)
C177 H177 0.9500
C178 C179 1.352(19)
C179 C180 1.34(2)
C179 H179 0.9500
C180 C181 1.451(19)
C180 H180 0.9500
C181 C182 1.399(19)
C182 C183 1.37(2)
C182 H182 0.9500
C183 C184 1.41(2)
C183 H183 0.9500
C184 C185 1.391(19)
C185 C186 1.37(2)
C185 H185 0.9500
C186 C187 1.410(18)
C186 H186 0.9500
C187 C188 1.419(18)
C188 C189 1.356(19)
C188 H188 0.9500
C189 C190 1.466(18)
C189 H189 0.9500
C190 C191 1.394(17)
C191 C192 1.328(19)
C191 H191 0.9500
C192 H192 0.9500
C193 C198 1.415(12)
C193 C194 1.413(13)
C193 C202 1.431(13)
C194 C195 1.404(13)
C194 C205 1.416(13)
C195 C196 1.418(12)
C195 C208 1.424(13)
C196 C197 1.421(12)
C196 C211 1.437(12)
C197 C198 1.418(12)
C197 C214 1.426(12)
C198 C199 1.426(13)
C199 C216 1.402(15)
C199 C200 1.421(15)
C200 C201 1.399(17)
C200 H200 0.9500
C201 C202 1.391(16)
C201 H201 0.9500
C202 C203 1.409(16)
C203 C204 1.358(17)
C203 H203 0.9500
C204 C205 1.406(16)
C204 H204 0.9500
C205 C206 1.456(16)
C206 C207 1.344(17)
C206 H206 0.9500
C207 C208 1.443(15)
C207 H207 0.9500
C208 C209 1.406(15)
C209 C210 1.331(17)
C209 H209 0.9500
C210 C211 1.408(15)
C210 H210 0.9500
C211 C212 1.420(15)
C212 C213 1.325(16)
C212 H212 0.9500
C213 C214 1.407(15)
C213 H213 0.9500
C214 C215 1.430(15)
C215 C216 1.344(16)
C215 H215 0.9500
C216 H216 0.9500
C217 C222 1.406(11)
C217 C223 1.425(11)
C217 C218 1.430(10)
C218 C226 1.403(11)
C218 C219 1.431(11)
C219 C220 1.409(12)
C219 C229 1.427(11)
C220 C232 1.413(11)
C220 C221 1.429(10)
C221 C235 1.395(12)
C221 C222 1.418(11)
C222 C238 1.444(11)
C223 C224 1.411(12)
C223 C240 1.433(12)
C224 C225 1.363(12)
C224 H224 0.9500
C225 C226 1.435(12)
C225 H225 0.9500
C226 C227 1.431(12)
C227 C228 1.351(13)
C227 H227 0.9500
C228 C229 1.437(13)
C228 H228 0.9500
C229 C230 1.422(12)
C230 C231 1.355(13)
C230 H230 0.9500
C231 C232 1.421(12)
C231 H231 0.9500
C232 C233 1.392(12)
C233 C234 1.351(14)
C233 H233 0.9500
C234 C235 1.423(12)
C234 H234 0.9500
C235 C236 1.445(13)
C236 C237 1.362(13)
C236 H236 0.9500
C237 C238 1.413(12)
C237 H237 0.9500
C238 C239 1.415(12)
C239 C240 1.370(13)
C239 H239 0.9500
C240 H240 0.9500
O1E C1E 1.501(9)
O1E C3E 1.505(9)
C1E C2E 1.563(9)
C1E H1E1 0.9900
C1E H1E2 0.9900
C2E H2E1 0.9800
C2E H2E2 0.9800
C2E H2E3 0.9800
C3E C4E 1.554(9)
C3E H3E1 0.9900
C3E H3E2 0.9900
C4E H4E1 0.9800
C4E H4E2 0.9800
C4E H4E3 0.9800
O2E C7E 1.505(9)
O2E C5E 1.507(9)
C5E C6E 1.523(10)
C5E H5E1 0.9900
C5E H5E2 0.9900
C6E H6E1 0.9800
C6E H6E2 0.9800
C6E H6E3 0.9800
C7E C8E 1.513(9)
C7E H7E1 0.9900
C7E H7E2 0.9900
C8E H8E1 0.9800
C8E H8E2 0.9800
C8E H8E3 0.9800

loop_
_platon_squeeze_void_nr
_platon_squeeze_void_average_x
_platon_squeeze_void_average_y
_platon_squeeze_void_average_z
_platon_squeeze_void_volume
_platon_squeeze_void_count_electrons
_platon_squeeze_void_content
1 0.500 0.500 0.000 90 8 ' '
2 0.803 0.749 0.223 442 35 ' '
3 0.697 0.249 0.277 442 35 ' '
4 0.354 0.462 0.203 28 9 ' '
5 0.146 0.962 0.296 28 9 ' '
6 1.000 0.000 0.500 90 8 ' '
7 0.303 0.751 0.723 442 35 ' '
8 0.197 0.251 0.777 442 35 ' '
9 0.854 0.038 0.703 28 9 ' '
10 0.646 0.538 0.797 28 9 ' '
